data_4302611
loop_
_publ_author_name
'Christian Vogt'
'Rolf-Dieter Hoffmann'
'Ute Ch. Rodewald'
'Georg Eickerling'
'Manuel Presnitz'
'Volker Eyert'
'Wolfgang Scherer'
'Rainer P\"ottgen'

_publ_section_title
;
High- and Low-Temperature Modifications of Sc3RuC4 and
Sc3OsC4-Relativistic Effects, Structure, and Chemical Bonding
;
_journal_name_full 'Inorganic Chemistry'
_journal_page_first 6436
_journal_page_last 6451
_journal_paper_doi 10.1021/ic9002143
_journal_volume 48
_journal_year 2009
_chemical_formula_sum 'C4 Os Sc3'
_chemical_formula_weight 373.12
_chemical_name_systematic
; 
 ? 
;
_space_group_IT_number 71
_symmetry_cell_setting orthorhombic
_symmetry_space_group_name_Hall '-I 2 2'
_symmetry_space_group_name_H-M 'I m m m'
_atom_sites_solution_hydrogens geom
_atom_sites_solution_primary direct
_atom_sites_solution_secondary difmap
_audit_creation_method SHELXL-97
_cell_angle_alpha 90.00
_cell_angle_beta 90.00
_cell_angle_gamma 90.00
_cell_formula_units_Z 2
_cell_length_a 3.3271(5)
_cell_length_b 4.4794(7)
_cell_length_c 12.357(2)
_cell_measurement_temperature 293(2)
_cell_volume 184.16(5)
_computing_cell_refinement 'IPDS package'
_computing_data_collection 'IPDS package'
_computing_data_reduction 'IPDS package'
_computing_molecular_graphics 'DIAMOND (Brandenburg, 1996)'
_computing_publication_material 'SHELXL-97 (Sheldrick, 1997)'
_computing_structure_refinement 'SHELXL-97 (Sheldrick, 1997)'
_computing_structure_solution 'SHELXS-97 (Sheldrick, 1990)'
_diffrn_ambient_temperature 293(2)
_diffrn_measured_fraction_theta_full 0.925
_diffrn_measured_fraction_theta_max 0.925
_diffrn_measurement_device_type 'STOE IPDS-II'
_diffrn_measurement_method 'oscillation mode'
_diffrn_radiation_monochromator graphite
_diffrn_radiation_source 'fine-focus sealed tube'
_diffrn_radiation_type MoK\a
_diffrn_radiation_wavelength 0.71073
_diffrn_reflns_av_R_equivalents 0.0249
_diffrn_reflns_av_sigmaI/netI 0.0145
_diffrn_reflns_limit_h_max 5
_diffrn_reflns_limit_h_min -5
_diffrn_reflns_limit_k_max 6
_diffrn_reflns_limit_k_min -7
_diffrn_reflns_limit_l_max 19
_diffrn_reflns_limit_l_min -16
_diffrn_reflns_number 1212
_diffrn_reflns_theta_full 34.53
_diffrn_reflns_theta_max 34.53
_diffrn_reflns_theta_min 3.30
_exptl_absorpt_coefficient_mu 39.5
_exptl_absorpt_correction_T_max 0.577
_exptl_absorpt_correction_T_min 0.161
_exptl_absorpt_correction_type numerical
_exptl_crystal_colour silvery
_exptl_crystal_density_diffrn 6.73
_exptl_crystal_density_method 'not measured'
_exptl_crystal_description irregular
_exptl_crystal_F_000 326
_exptl_crystal_size_max 0.100
_exptl_crystal_size_mid 0.060
_exptl_crystal_size_min 0.020
_refine_diff_density_max 1.025
_refine_diff_density_min -0.828
_refine_diff_density_rms 0.153
_refine_ls_extinction_coef 0.0031(6)
_refine_ls_extinction_expression Fc^*^=kFc[1+0.001xFc^2^\l^3^/sin(2\q)]^-1/4^
_refine_ls_extinction_method SHELXL
_refine_ls_goodness_of_fit_ref 1.150
_refine_ls_hydrogen_treatment mixed
_refine_ls_matrix_type full
_refine_ls_number_parameters 18
_refine_ls_number_reflns 236
_refine_ls_number_restraints 0
_refine_ls_restrained_S_all 1.150
_refine_ls_R_factor_all 0.0077
_refine_ls_R_factor_gt 0.0077
_refine_ls_shift/su_max 0.000
_refine_ls_shift/su_mean 0.000
_refine_ls_structure_factor_coef Fsqd
_refine_ls_weighting_details 'calc w=1/[\s^2^(Fo^2^)+(0.0082P)^2^+0.3540P] where P=(Fo^2^+2Fc^2^)/3'
_refine_ls_weighting_scheme calc
_refine_ls_wR_factor_gt 0.0194
_refine_ls_wR_factor_ref 0.0194
_reflns_number_gt 236
_reflns_number_total 236
_reflns_threshold_expression >2sigma(I)
_cod_data_source_file ic9002143_si_002_2.cif
_cod_data_source_block sc3osc4_HT
_cod_original_formula_sum Sc3OsC4
_cod_database_code 4302611

loop_
_symmetry_equiv_pos_as_xyz
'x, y, z'
'-x, -y, z'
'-x, y, -z'
'x, -y, -z'
'x+1/2, y+1/2, z+1/2'
'-x+1/2, -y+1/2, z+1/2'
'-x+1/2, y+1/2, -z+1/2'
'x+1/2, -y+1/2, -z+1/2'
'-x, -y, -z'
'x, y, -z'
'x, -y, z'
'-x, y, z'
'-x+1/2, -y+1/2, -z+1/2'
'x+1/2, y+1/2, -z+1/2'
'x+1/2, -y+1/2, z+1/2'
'-x+1/2, y+1/2, z+1/2'

loop_
_atom_site_label
_atom_site_type_symbol
_atom_site_fract_x
_atom_site_fract_y
_atom_site_fract_z
_atom_site_U_iso_or_equiv
_atom_site_adp_type
_atom_site_occupancy
_atom_site_symmetry_multiplicity
_atom_site_calc_flag
_atom_site_refinement_flags
_atom_site_disorder_assembly
_atom_site_disorder_group
Sc1 Sc 0.5000 0.0000 0.5000 0.00451(12) Uani 1 8 d S . .
Sc2 Sc 0.0000 0.0000 0.19096(4) 0.00423(9) Uani 1 4 d S . .
Os Os 0.0000 0.5000 0.5000 0.00563(7) Uani 1 8 d S . .
C1 C 0.0000 0.1614(4) 0.37139(14) 0.0051(3) Uani 1 2 d S . .

loop_
_atom_site_aniso_label
_atom_site_aniso_U_11
_atom_site_aniso_U_22
_atom_site_aniso_U_33
_atom_site_aniso_U_23
_atom_site_aniso_U_13
_atom_site_aniso_U_12
Sc1 0.0045(2) 0.0048(3) 0.0043(2) 0.000 0.000 0.000
Sc2 0.00464(17) 0.0037(2) 0.00439(17) 0.000 0.000 0.000
Os 0.01125(8) 0.00257(8) 0.00308(8) 0.000 0.000 0.000
C1 0.0066(6) 0.0037(7) 0.0049(6) 0.0004(6) 0.000 0.000

loop_
_atom_type_symbol
_atom_type_description
_atom_type_scat_dispersion_real
_atom_type_scat_dispersion_imag
_atom_type_scat_source
C C 0.0033 0.0016 'International Tables Vol C Tables 4.2.6.8 and 6.1.1.4'
Sc Sc 0.2519 0.3716 'International Tables Vol C Tables 4.2.6.8 and 6.1.1.4'
Os Os -1.2165 7.6030 'International Tables Vol C Tables 4.2.6.8 and 6.1.1.4'

loop_
_geom_angle_atom_site_label_1
_geom_angle_atom_site_label_2
_geom_angle_atom_site_label_3
_geom_angle
_geom_angle_site_symmetry_1
_geom_angle_site_symmetry_3
_geom_angle_publ_flag
C1 Sc1 C1 34.88(9) . 2 ?
C1 Sc1 C1 97.55(7) . 2_655 ?
C1 Sc1 C1 87.23(6) 2 2_655 ?
C1 Sc1 C1 87.23(6) . 1_655 ?
C1 Sc1 C1 97.55(7) 2 1_655 ?
C1 Sc1 C1 34.88(9) 2_655 1_655 ?
C1 Sc1 C1 145.12(9) . 10_656 ?
C1 Sc1 C1 180.00(9) 2 10_656 ?
C1 Sc1 C1 92.77(6) 2_655 10_656 ?
C1 Sc1 C1 82.45(7) 1_655 10_656 ?
C1 Sc1 C1 180.0 . 9_656 ?
C1 Sc1 C1 145.12(9) 2 9_656 ?
C1 Sc1 C1 82.45(7) 2_655 9_656 ?
C1 Sc1 C1 92.77(6) 1_655 9_656 ?
C1 Sc1 C1 34.88(9) 10_656 9_656 ?
C1 Sc1 C1 82.45(7) . 10_556 ?
C1 Sc1 C1 92.77(6) 2 10_556 ?
C1 Sc1 C1 180.0 2_655 10_556 ?
C1 Sc1 C1 145.12(9) 1_655 10_556 ?
C1 Sc1 C1 87.23(6) 10_656 10_556 ?
C1 Sc1 C1 97.55(7) 9_656 10_556 ?
C1 Sc1 C1 92.77(6) . 9_556 ?
C1 Sc1 C1 82.45(7) 2 9_556 ?
C1 Sc1 C1 145.12(9) 2_655 9_556 ?
C1 Sc1 C1 180.0 1_655 9_556 ?
C1 Sc1 C1 97.55(7) 10_656 9_556 ?
C1 Sc1 C1 87.23(6) 9_656 9_556 ?
C1 Sc1 C1 34.88(9) 10_556 9_556 ?
C1 Sc1 Os 99.83(4) . 1_655 ?
C1 Sc1 Os 130.69(5) 2 1_655 ?
C1 Sc1 Os 80.17(4) 2_655 1_655 ?
C1 Sc1 Os 49.31(5) 1_655 1_655 ?
C1 Sc1 Os 49.31(5) 10_656 1_655 ?
C1 Sc1 Os 80.17(4) 9_656 1_655 ?
C1 Sc1 Os 99.83(4) 10_556 1_655 ?
C1 Sc1 Os 130.69(5) 9_556 1_655 ?
C1 Sc1 Os 80.17(4) . 1_545 ?
C1 Sc1 Os 49.31(5) 2 1_545 ?
C1 Sc1 Os 99.83(4) 2_655 1_545 ?
C1 Sc1 Os 130.69(5) 1_655 1_545 ?
C1 Sc1 Os 130.69(5) 10_656 1_545 ?
C1 Sc1 Os 99.83(4) 9_656 1_545 ?
C1 Sc1 Os 80.17(4) 10_556 1_545 ?
C1 Sc1 Os 49.31(5) 9_556 1_545 ?
Os Sc1 Os 180.0 1_655 1_545 ?
C1 Sc1 Os 49.31(5) . . ?
C1 Sc1 Os 80.17(4) 2 . ?
C1 Sc1 Os 130.69(5) 2_655 . ?
C1 Sc1 Os 99.83(4) 1_655 . ?
C1 Sc1 Os 99.83(4) 10_656 . ?
C1 Sc1 Os 130.69(5) 9_656 . ?
C1 Sc1 Os 49.31(5) 10_556 . ?
C1 Sc1 Os 80.17(4) 9_556 . ?
Os Sc1 Os 73.207(12) 1_655 . ?
Os Sc1 Os 106.793(12) 1_545 . ?
C1 Sc1 Os 130.69(5) . 1_645 ?
C1 Sc1 Os 99.83(4) 2 1_645 ?
C1 Sc1 Os 49.31(4) 2_655 1_645 ?
C1 Sc1 Os 80.17(4) 1_655 1_645 ?
C1 Sc1 Os 80.17(4) 10_656 1_645 ?
C1 Sc1 Os 49.31(4) 9_656 1_645 ?
C1 Sc1 Os 130.69(5) 10_556 1_645 ?
C1 Sc1 Os 99.83(4) 9_556 1_645 ?
Os Sc1 Os 106.793(12) 1_655 1_645 ?
Os Sc1 Os 73.207(12) 1_545 1_645 ?
Os Sc1 Os 180.0 . 1_645 ?
C1 Sc1 Sc2 74.24(5) . 13_545 ?
C1 Sc1 Sc2 46.82(4) 2 13_545 ?
C1 Sc1 Sc2 46.82(4) 2_655 13_545 ?
C1 Sc1 Sc2 74.24(5) 1_655 13_545 ?
C1 Sc1 Sc2 133.18(4) 10_656 13_545 ?
C1 Sc1 Sc2 105.76(5) 9_656 13_545 ?
C1 Sc1 Sc2 133.18(4) 10_556 13_545 ?
C1 Sc1 Sc2 105.76(5) 9_556 13_545 ?
Os Sc1 Sc2 123.549(8) 1_655 13_545 ?
Os Sc1 Sc2 56.450(8) 1_545 13_545 ?
Os Sc1 Sc2 123.549(8) . 13_545 ?
Os Sc1 Sc2 56.450(8) 1_645 13_545 ?
C1 Sc1 Sc2 46.82(4) . 13 ?
C1 Sc1 Sc2 74.24(5) 2 13 ?
C1 Sc1 Sc2 74.24(5) 2_655 13 ?
C1 Sc1 Sc2 46.82(4) 1_655 13 ?
C1 Sc1 Sc2 105.76(5) 10_656 13 ?
C1 Sc1 Sc2 133.18(4) 9_656 13 ?
C1 Sc1 Sc2 105.76(5) 10_556 13 ?
C1 Sc1 Sc2 133.18(4) 9_556 13 ?
Os Sc1 Sc2 56.450(8) 1_655 13 ?
Os Sc1 Sc2 123.549(8) 1_545 13 ?
Os Sc1 Sc2 56.451(8) . 13 ?
Os Sc1 Sc2 123.549(7) 1_645 13 ?
Sc2 Sc1 Sc2 87.011(18) 13_545 13 ?
C1 Sc1 Sc2 105.76(5) . 5 ?
C1 Sc1 Sc2 133.18(4) 2 5 ?
C1 Sc1 Sc2 133.18(4) 2_655 5 ?
C1 Sc1 Sc2 105.76(5) 1_655 5 ?
C1 Sc1 Sc2 46.82(4) 10_656 5 ?
C1 Sc1 Sc2 74.24(5) 9_656 5 ?
C1 Sc1 Sc2 46.82(4) 10_556 5 ?
C1 Sc1 Sc2 74.24(5) 9_556 5 ?
Os Sc1 Sc2 56.451(7) 1_655 5 ?
Os Sc1 Sc2 123.550(8) 1_545 5 ?
Os Sc1 Sc2 56.451(7) . 5 ?
Os Sc1 Sc2 123.550(8) 1_645 5 ?
Sc2 Sc1 Sc2 180.0 13_545 5 ?
Sc2 Sc1 Sc2 92.989(18) 13 5 ?
C1 Sc1 Sc2 133.18(4) . 5_545 ?
C1 Sc1 Sc2 105.76(5) 2 5_545 ?
C1 Sc1 Sc2 105.76(5) 2_655 5_545 ?
C1 Sc1 Sc2 133.18(4) 1_655 5_545 ?
C1 Sc1 Sc2 74.24(5) 10_656 5_545 ?
C1 Sc1 Sc2 46.82(4) 9_656 5_545 ?
C1 Sc1 Sc2 74.24(5) 10_556 5_545 ?
C1 Sc1 Sc2 46.82(4) 9_556 5_545 ?
Os Sc1 Sc2 123.550(8) 1_655 5_545 ?
Os Sc1 Sc2 56.451(8) 1_545 5_545 ?
Os Sc1 Sc2 123.549(7) . 5_545 ?
Os Sc1 Sc2 56.451(8) 1_645 5_545 ?
Sc2 Sc1 Sc2 92.989(18) 13_545 5_545 ?
Sc2 Sc1 Sc2 180.0 13 5_545 ?
Sc2 Sc1 Sc2 87.011(17) 5 5_545 ?
C1 Sc1 Sc1 46.38(3) . 1_455 ?
C1 Sc1 Sc1 46.38(3) 2 1_455 ?
C1 Sc1 Sc1 133.62(3) 2_655 1_455 ?
C1 Sc1 Sc1 133.62(3) 1_655 1_455 ?
C1 Sc1 Sc1 133.62(3) 10_656 1_455 ?
C1 Sc1 Sc1 133.62(3) 9_656 1_455 ?
C1 Sc1 Sc1 46.38(3) 10_556 1_455 ?
C1 Sc1 Sc1 46.38(3) 9_556 1_455 ?
Os Sc1 Sc1 126.603(6) 1_655 1_455 ?
Os Sc1 Sc1 53.397(6) 1_545 1_455 ?
Os Sc1 Sc1 53.397(6) . 1_455 ?
Os Sc1 Sc1 126.603(6) 1_645 1_455 ?
Sc2 Sc1 Sc1 90.0 13_545 1_455 ?
Sc2 Sc1 Sc1 90.0 13 1_455 ?
Sc2 Sc1 Sc1 90.0 5 1_455 ?
Sc2 Sc1 Sc1 90.0 5_545 1_455 ?
C1 Sc1 Sc1 133.62(3) . 1_655 ?
C1 Sc1 Sc1 133.62(3) 2 1_655 ?
C1 Sc1 Sc1 46.38(3) 2_655 1_655 ?
C1 Sc1 Sc1 46.38(3) 1_655 1_655 ?
C1 Sc1 Sc1 46.38(3) 10_656 1_655 ?
C1 Sc1 Sc1 46.38(3) 9_656 1_655 ?
C1 Sc1 Sc1 133.62(3) 10_556 1_655 ?
C1 Sc1 Sc1 133.62(3) 9_556 1_655 ?
Os Sc1 Sc1 53.397(6) 1_655 1_655 ?
Os Sc1 Sc1 126.603(6) 1_545 1_655 ?
Os Sc1 Sc1 126.603(6) . 1_655 ?
Os Sc1 Sc1 53.397(6) 1_645 1_655 ?
Sc2 Sc1 Sc1 90.0 13_545 1_655 ?
Sc2 Sc1 Sc1 90.0 13 1_655 ?
Sc2 Sc1 Sc1 90.0 5 1_655 ?
Sc2 Sc1 Sc1 90.0 5_545 1_655 ?
Sc1 Sc1 Sc1 180.0 1_455 1_655 ?
C1 Sc1 Sc2 28.40(4) . . ?
C1 Sc1 Sc2 28.40(4) 2 . ?
C1 Sc1 Sc2 70.81(3) 2_655 . ?
C1 Sc1 Sc2 70.81(3) 1_655 . ?
C1 Sc1 Sc2 151.60(4) 10_656 . ?
C1 Sc1 Sc2 151.60(4) 9_656 . ?
C1 Sc1 Sc2 109.19(3) 10_556 . ?
C1 Sc1 Sc2 109.19(3) 9_556 . ?
Os Sc1 Sc2 103.776(4) 1_655 . ?
Os Sc1 Sc2 76.223(4) 1_545 . ?
Os Sc1 Sc2 76.224(4) . . ?
Os Sc1 Sc2 103.776(5) 1_645 . ?
Sc2 Sc1 Sc2 48.321(7) 13_545 . ?
Sc2 Sc1 Sc2 48.321(8) 13 . ?
Sc2 Sc1 Sc2 131.679(7) 5 . ?
Sc2 Sc1 Sc2 131.679(8) 5_545 . ?
Sc1 Sc1 Sc2 66.460(6) 1_455 . ?
Sc1 Sc1 Sc2 113.538(6) 1_655 . ?
C1 Sc1 Sc2 70.81(3) . 1_655 ?
C1 Sc1 Sc2 70.81(3) 2 1_655 ?
C1 Sc1 Sc2 28.40(4) 2_655 1_655 ?
C1 Sc1 Sc2 28.40(4) 1_655 1_655 ?
C1 Sc1 Sc2 109.19(3) 10_656 1_655 ?
C1 Sc1 Sc2 109.19(3) 9_656 1_655 ?
C1 Sc1 Sc2 151.60(4) 10_556 1_655 ?
C1 Sc1 Sc2 151.60(4) 9_556 1_655 ?
Os Sc1 Sc2 76.223(4) 1_655 1_655 ?
Os Sc1 Sc2 103.776(4) 1_545 1_655 ?
Os Sc1 Sc2 103.776(4) . 1_655 ?
Os Sc1 Sc2 76.223(4) 1_645 1_655 ?
Sc2 Sc1 Sc2 48.321(7) 13_545 1_655 ?
Sc2 Sc1 Sc2 48.321(7) 13 1_655 ?
Sc2 Sc1 Sc2 131.679(7) 5 1_655 ?
Sc2 Sc1 Sc2 131.679(7) 5_545 1_655 ?
Sc1 Sc1 Sc2 113.538(6) 1_455 1_655 ?
Sc1 Sc1 Sc2 66.460(6) 1_655 1_655 ?
Sc2 Sc1 Sc2 47.078(11) . 1_655 ?
C1 Sc1 Sc2 151.60(4) . 9_656 ?
C1 Sc1 Sc2 151.60(4) 2 9_656 ?
C1 Sc1 Sc2 109.19(3) 2_655 9_656 ?
C1 Sc1 Sc2 109.19(3) 1_655 9_656 ?
C1 Sc1 Sc2 28.40(4) 10_656 9_656 ?
C1 Sc1 Sc2 28.40(4) 9_656 9_656 ?
C1 Sc1 Sc2 70.81(3) 10_556 9_656 ?
C1 Sc1 Sc2 70.81(3) 9_556 9_656 ?
Os Sc1 Sc2 76.224(4) 1_655 9_656 ?
Os Sc1 Sc2 103.777(4) 1_545 9_656 ?
Os Sc1 Sc2 103.776(5) . 9_656 ?
Os Sc1 Sc2 76.224(4) 1_645 9_656 ?
Sc2 Sc1 Sc2 131.679(8) 13_545 9_656 ?
Sc2 Sc1 Sc2 131.679(8) 13 9_656 ?
Sc2 Sc1 Sc2 48.321(8) 5 9_656 ?
Sc2 Sc1 Sc2 48.321(8) 5_545 9_656 ?
Sc1 Sc1 Sc2 113.539(6) 1_455 9_656 ?
Sc1 Sc1 Sc2 66.462(6) 1_655 9_656 ?
Sc2 Sc1 Sc2 180.000(5) . 9_656 ?
Sc2 Sc1 Sc2 132.922(10) 1_655 9_656 ?
C1 Sc1 Sc2 109.19(3) . 9_556 ?
C1 Sc1 Sc2 109.19(3) 2 9_556 ?
C1 Sc1 Sc2 151.60(4) 2_655 9_556 ?
C1 Sc1 Sc2 151.60(4) 1_655 9_556 ?
C1 Sc1 Sc2 70.81(3) 10_656 9_556 ?
C1 Sc1 Sc2 70.81(3) 9_656 9_556 ?
C1 Sc1 Sc2 28.40(4) 10_556 9_556 ?
C1 Sc1 Sc2 28.40(4) 9_556 9_556 ?
Os Sc1 Sc2 103.777(4) 1_655 9_556 ?
Os Sc1 Sc2 76.224(4) 1_545 9_556 ?
Os Sc1 Sc2 76.224(4) . 9_556 ?
Os Sc1 Sc2 103.777(4) 1_645 9_556 ?
Sc2 Sc1 Sc2 131.679(8) 13_545 9_556 ?
Sc2 Sc1 Sc2 131.679(8) 13 9_556 ?
Sc2 Sc1 Sc2 48.321(8) 5 9_556 ?
Sc2 Sc1 Sc2 48.321(8) 5_545 9_556 ?
Sc1 Sc1 Sc2 66.462(5) 1_455 9_556 ?
Sc1 Sc1 Sc2 113.539(6) 1_655 9_556 ?
Sc2 Sc1 Sc2 132.922(10) . 9_556 ?
Sc2 Sc1 Sc2 180.0 1_655 9_556 ?
Sc2 Sc1 Sc2 47.078(10) 9_656 9_556 ?
C1 Sc1 C1 75.96(4) . 1_545 ?
C1 Sc1 C1 41.07(6) 2 1_545 ?
C1 Sc1 C1 76.53(4) 2_655 1_545 ?
C1 Sc1 C1 106.16(6) 1_655 1_545 ?
C1 Sc1 C1 138.93(6) 10_656 1_545 ?
C1 Sc1 C1 104.04(4) 9_656 1_545 ?
C1 Sc1 C1 103.47(4) 10_556 1_545 ?
C1 Sc1 C1 73.84(6) 9_556 1_545 ?
Os Sc1 C1 155.473(19) 1_655 1_545 ?
Os Sc1 C1 24.526(19) 1_545 1_545 ?
Os Sc1 C1 117.349(17) . 1_545 ?
Os Sc1 C1 62.650(17) 1_645 1_545 ?
Sc2 Sc1 C1 31.924(19) 13_545 1_545 ?
Sc2 Sc1 C1 108.99(3) 13 1_545 ?
Sc2 Sc1 C1 148.075(19) 5 1_545 ?
Sc2 Sc1 C1 71.01(3) 5_545 1_545 ?
Sc1 Sc1 C1 67.812(10) 1_455 1_545 ?
Sc1 Sc1 C1 112.188(11) 1_655 1_545 ?
Sc2 Sc1 C1 61.21(2) . 1_545 ?
Sc2 Sc1 C1 79.63(2) 1_655 1_545 ?
Sc2 Sc1 C1 118.79(2) 9_656 1_545 ?
Sc2 Sc1 C1 100.37(2) 9_556 1_545 ?
C1 Sc1 C1 76.53(4) . 2_665 ?
C1 Sc1 C1 106.16(6) 2 2_665 ?
C1 Sc1 C1 75.96(4) 2_655 2_665 ?
C1 Sc1 C1 41.07(6) 1_655 2_665 ?
C1 Sc1 C1 73.84(6) 10_656 2_665 ?
C1 Sc1 C1 103.47(4) 9_656 2_665 ?
C1 Sc1 C1 104.04(4) 10_556 2_665 ?
C1 Sc1 C1 138.93(6) 9_556 2_665 ?
Os Sc1 C1 24.526(19) 1_655 2_665 ?
Os Sc1 C1 155.473(19) 1_545 2_665 ?
Os Sc1 C1 62.651(17) . 2_665 ?
Os Sc1 C1 117.349(16) 1_645 2_665 ?
Sc2 Sc1 C1 108.99(3) 13_545 2_665 ?
Sc2 Sc1 C1 31.924(19) 13 2_665 ?
Sc2 Sc1 C1 71.01(3) 5 2_665 ?
Sc2 Sc1 C1 148.075(19) 5_545 2_665 ?
Sc1 Sc1 C1 112.188(11) 1_455 2_665 ?
Sc1 Sc1 C1 67.812(10) 1_655 2_665 ?
Sc2 Sc1 C1 79.63(2) . 2_665 ?
Sc2 Sc1 C1 61.21(2) 1_655 2_665 ?
Sc2 Sc1 C1 100.37(2) 9_656 2_665 ?
Sc2 Sc1 C1 118.79(2) 9_556 2_665 ?
C1 Sc1 C1 137.70(5) 1_545 2_665 ?
C1 Sc1 C1 106.16(6) . 1_645 ?
C1 Sc1 C1 76.53(4) 2 1_645 ?
C1 Sc1 C1 41.07(6) 2_655 1_645 ?
C1 Sc1 C1 75.96(4) 1_655 1_645 ?
C1 Sc1 C1 103.47(4) 10_656 1_645 ?
C1 Sc1 C1 73.84(6) 9_656 1_645 ?
C1 Sc1 C1 138.93(6) 10_556 1_645 ?
C1 Sc1 C1 104.04(4) 9_556 1_645 ?
Os Sc1 C1 117.349(16) 1_655 1_645 ?
Os Sc1 C1 62.650(17) 1_545 1_645 ?
Os Sc1 C1 155.474(19) . 1_645 ?
Os Sc1 C1 24.526(19) 1_645 1_645 ?
Sc2 Sc1 C1 31.924(19) 13_545 1_645 ?
Sc2 Sc1 C1 108.99(3) 13 1_645 ?
Sc2 Sc1 C1 148.075(19) 5 1_645 ?
Sc2 Sc1 C1 71.01(3) 5_545 1_645 ?
Sc1 Sc1 C1 112.187(11) 1_455 1_645 ?
Sc1 Sc1 C1 67.812(11) 1_655 1_645 ?
Sc2 Sc1 C1 79.63(2) . 1_645 ?
Sc2 Sc1 C1 61.21(2) 1_655 1_645 ?
Sc2 Sc1 C1 100.37(2) 9_656 1_645 ?
Sc2 Sc1 C1 118.79(2) 9_556 1_645 ?
C1 Sc1 C1 44.38(2) 1_545 1_645 ?
C1 Sc1 C1 117.03(4) 2_665 1_645 ?
C1 Sc1 C1 41.07(6) . 2_565 ?
C1 Sc1 C1 75.96(4) 2 2_565 ?
C1 Sc1 C1 106.16(6) 2_655 2_565 ?
C1 Sc1 C1 76.53(4) 1_655 2_565 ?
C1 Sc1 C1 104.04(4) 10_656 2_565 ?
C1 Sc1 C1 138.93(6) 9_656 2_565 ?
C1 Sc1 C1 73.84(6) 10_556 2_565 ?
C1 Sc1 C1 103.47(4) 9_556 2_565 ?
Os Sc1 C1 62.650(17) 1_655 2_565 ?
Os Sc1 C1 117.349(17) 1_545 2_565 ?
Os Sc1 C1 24.526(19) . 2_565 ?
Os Sc1 C1 155.473(19) 1_645 2_565 ?
Sc2 Sc1 C1 108.99(3) 13_545 2_565 ?
Sc2 Sc1 C1 31.924(19) 13 2_565 ?
Sc2 Sc1 C1 71.01(3) 5 2_565 ?
Sc2 Sc1 C1 148.075(19) 5_545 2_565 ?
Sc1 Sc1 C1 67.812(10) 1_455 2_565 ?
Sc1 Sc1 C1 112.187(10) 1_655 2_565 ?
Sc2 Sc1 C1 61.21(2) . 2_565 ?
Sc2 Sc1 C1 79.63(2) 1_655 2_565 ?
Sc2 Sc1 C1 118.79(2) 9_656 2_565 ?
Sc2 Sc1 C1 100.37(2) 9_556 2_565 ?
C1 Sc1 C1 117.03(4) 1_545 2_565 ?
C1 Sc1 C1 44.38(2) 2_665 2_565 ?
C1 Sc1 C1 137.70(5) 1_645 2_565 ?
C1 Sc1 C1 104.04(4) . 9_666 ?
C1 Sc1 C1 138.93(6) 2 9_666 ?
C1 Sc1 C1 103.47(4) 2_655 9_666 ?
C1 Sc1 C1 73.84(6) 1_655 9_666 ?
C1 Sc1 C1 41.07(6) 10_656 9_666 ?
C1 Sc1 C1 75.96(4) 9_656 9_666 ?
C1 Sc1 C1 76.53(4) 10_556 9_666 ?
C1 Sc1 C1 106.16(6) 9_556 9_666 ?
Os Sc1 C1 24.527(19) 1_655 9_666 ?
Os Sc1 C1 155.474(19) 1_545 9_666 ?
Os Sc1 C1 62.651(16) . 9_666 ?
Os Sc1 C1 117.350(17) 1_645 9_666 ?
Sc2 Sc1 C1 148.076(19) 13_545 9_666 ?
Sc2 Sc1 C1 71.01(3) 13 9_666 ?
Sc2 Sc1 C1 31.924(19) 5 9_666 ?
Sc2 Sc1 C1 108.99(3) 5_545 9_666 ?
Sc1 Sc1 C1 112.188(11) 1_455 9_666 ?
Sc1 Sc1 C1 67.813(11) 1_655 9_666 ?
Sc2 Sc1 C1 118.79(2) . 9_666 ?
Sc2 Sc1 C1 100.37(2) 1_655 9_666 ?
Sc2 Sc1 C1 61.21(2) 9_656 9_666 ?
Sc2 Sc1 C1 79.63(2) 9_556 9_666 ?
C1 Sc1 C1 180.0 1_545 9_666 ?
C1 Sc1 C1 42.30(5) 2_665 9_666 ?
C1 Sc1 C1 135.62(2) 1_645 9_666 ?
C1 Sc1 C1 62.97(4) 2_565 9_666 ?
C1 Sc1 C1 103.47(4) . 10_546 ?
C1 Sc1 C1 73.84(6) 2 10_546 ?
C1 Sc1 C1 104.04(4) 2_655 10_546 ?
C1 Sc1 C1 138.93(6) 1_655 10_546 ?
C1 Sc1 C1 106.16(6) 10_656 10_546 ?
C1 Sc1 C1 76.53(4) 9_656 10_546 ?
C1 Sc1 C1 75.96(4) 10_556 10_546 ?
C1 Sc1 C1 41.07(6) 9_556 10_546 ?
Os Sc1 C1 155.474(19) 1_655 10_546 ?
Os Sc1 C1 24.527(19) 1_545 10_546 ?
Os Sc1 C1 117.349(16) . 10_546 ?
Os Sc1 C1 62.651(16) 1_645 10_546 ?
Sc2 Sc1 C1 71.01(3) 13_545 10_546 ?
Sc2 Sc1 C1 148.076(19) 13 10_546 ?
Sc2 Sc1 C1 108.99(3) 5 10_546 ?
Sc2 Sc1 C1 31.924(19) 5_545 10_546 ?
Sc1 Sc1 C1 67.813(11) 1_455 10_546 ?
Sc1 Sc1 C1 112.188(11) 1_655 10_546 ?
Sc2 Sc1 C1 100.37(2) . 10_546 ?
Sc2 Sc1 C1 118.79(2) 1_655 10_546 ?
Sc2 Sc1 C1 79.63(2) 9_656 10_546 ?
Sc2 Sc1 C1 61.21(2) 9_556 10_546 ?
C1 Sc1 C1 42.30(5) 1_545 10_546 ?
C1 Sc1 C1 180.0 2_665 10_546 ?
C1 Sc1 C1 62.97(4) 1_645 10_546 ?
C1 Sc1 C1 135.62(2) 2_565 10_546 ?
C1 Sc1 C1 137.70(5) 9_666 10_546 ?
C1 Sc1 C1 73.84(6) . 9_566 ?
C1 Sc1 C1 103.47(4) 2 9_566 ?
C1 Sc1 C1 138.93(6) 2_655 9_566 ?
C1 Sc1 C1 104.04(4) 1_655 9_566 ?
C1 Sc1 C1 76.53(4) 10_656 9_566 ?
C1 Sc1 C1 106.16(6) 9_656 9_566 ?
C1 Sc1 C1 41.07(6) 10_556 9_566 ?
C1 Sc1 C1 75.96(4) 9_556 9_566 ?
Os Sc1 C1 62.651(16) 1_655 9_566 ?
Os Sc1 C1 117.350(17) 1_545 9_566 ?
Os Sc1 C1 24.526(19) . 9_566 ?
Os Sc1 C1 155.474(19) 1_645 9_566 ?
Sc2 Sc1 C1 148.076(19) 13_545 9_566 ?
Sc2 Sc1 C1 71.01(3) 13 9_566 ?
Sc2 Sc1 C1 31.924(19) 5 9_566 ?
Sc2 Sc1 C1 108.99(3) 5_545 9_566 ?
Sc1 Sc1 C1 67.813(11) 1_455 9_566 ?
Sc1 Sc1 C1 112.188(11) 1_655 9_566 ?
Sc2 Sc1 C1 100.37(2) . 9_566 ?
Sc2 Sc1 C1 118.79(2) 1_655 9_566 ?
Sc2 Sc1 C1 79.63(2) 9_656 9_566 ?
Sc2 Sc1 C1 61.21(2) 9_556 9_566 ?
C1 Sc1 C1 135.62(2) 1_545 9_566 ?
C1 Sc1 C1 62.97(4) 2_665 9_566 ?
C1 Sc1 C1 180.0 1_645 9_566 ?
C1 Sc1 C1 42.30(5) 2_565 9_566 ?
C1 Sc1 C1 44.38(2) 9_666 9_566 ?
C1 Sc1 C1 117.03(4) 10_546 9_566 ?
C1 Sc1 C1 138.93(6) . 10_646 ?
C1 Sc1 C1 104.04(4) 2 10_646 ?
C1 Sc1 C1 73.84(6) 2_655 10_646 ?
C1 Sc1 C1 103.47(4) 1_655 10_646 ?
C1 Sc1 C1 75.96(4) 10_656 10_646 ?
C1 Sc1 C1 41.07(6) 9_656 10_646 ?
C1 Sc1 C1 106.16(6) 10_556 10_646 ?
C1 Sc1 C1 76.53(4) 9_556 10_646 ?
Os Sc1 C1 117.350(17) 1_655 10_646 ?
Os Sc1 C1 62.651(16) 1_545 10_646 ?
Os Sc1 C1 155.474(19) . 10_646 ?
Os Sc1 C1 24.527(19) 1_645 10_646 ?
Sc2 Sc1 C1 71.01(3) 13_545 10_646 ?
Sc2 Sc1 C1 148.076(19) 13 10_646 ?
Sc2 Sc1 C1 108.99(3) 5 10_646 ?
Sc2 Sc1 C1 31.924(19) 5_545 10_646 ?
Sc1 Sc1 C1 112.188(11) 1_455 10_646 ?
Sc1 Sc1 C1 67.813(11) 1_655 10_646 ?
Sc2 Sc1 C1 118.79(2) . 10_646 ?
Sc2 Sc1 C1 100.37(2) 1_655 10_646 ?
Sc2 Sc1 C1 61.21(2) 9_656 10_646 ?
Sc2 Sc1 C1 79.63(2) 9_556 10_646 ?
C1 Sc1 C1 62.97(4) 1_545 10_646 ?
C1 Sc1 C1 135.62(2) 2_665 10_646 ?
C1 Sc1 C1 42.30(5) 1_645 10_646 ?
C1 Sc1 C1 180.0 2_565 10_646 ?
C1 Sc1 C1 117.03(4) 9_666 10_646 ?
C1 Sc1 C1 44.38(2) 10_546 10_646 ?
C1 Sc1 C1 137.70(5) 9_566 10_646 ?
C1 Sc2 C1 35.93(10) 2 . ?
C1 Sc2 C1 96.40(5) 2 14_445 ?
C1 Sc2 C1 120.30(4) . 14_445 ?
C1 Sc2 C1 120.30(4) 2 13 ?
C1 Sc2 C1 96.40(5) . 13 ?
C1 Sc2 C1 142.22(9) 14_445 13 ?
C1 Sc2 C1 120.30(4) 2 13_455 ?
C1 Sc2 C1 96.40(5) . 13_455 ?
C1 Sc2 C1 79.21(8) 14_445 13_455 ?
C1 Sc2 C1 88.71(7) 13 13_455 ?
C1 Sc2 C1 96.40(5) 2 14_545 ?
C1 Sc2 C1 120.30(4) . 14_545 ?
C1 Sc2 C1 88.71(7) 14_445 14_545 ?
C1 Sc2 C1 79.21(8) 13 14_545 ?
C1 Sc2 C1 142.22(9) 13_455 14_545 ?
C1 Sc2 Os 141.03(2) 2 5_444 ?
C1 Sc2 Os 141.03(2) . 5_444 ?
C1 Sc2 Os 48.13(4) 14_445 5_444 ?
C1 Sc2 Os 97.94(4) 13 5_444 ?
C1 Sc2 Os 48.13(4) 13_455 5_444 ?
C1 Sc2 Os 97.94(4) 14_545 5_444 ?
C1 Sc2 Os 141.03(2) 2 5_544 ?
C1 Sc2 Os 141.03(2) . 5_544 ?
C1 Sc2 Os 97.94(4) 14_445 5_544 ?
C1 Sc2 Os 48.13(4) 13 5_544 ?
C1 Sc2 Os 97.94(4) 13_455 5_544 ?
C1 Sc2 Os 48.13(4) 14_545 5_544 ?
Os Sc2 Os 70.366(16) 5_444 5_544 ?
C1 Sc2 Sc2 77.21(5) 2 13 ?
C1 Sc2 Sc2 48.68(4) . 13 ?
C1 Sc2 Sc2 166.64(4) 14_445 13 ?
C1 Sc2 Sc2 47.71(4) 13 13 ?
C1 Sc2 Sc2 93.78(4) 13_455 13 ?
C1 Sc2 Sc2 103.54(3) 14_545 13 ?
Os Sc2 Sc2 133.096(14) 5_444 13 ?
Os Sc2 Sc2 94.263(13) 5_544 13 ?
C1 Sc2 Sc2 48.68(4) 2 13_445 ?
C1 Sc2 Sc2 77.20(5) . 13_445 ?
C1 Sc2 Sc2 47.71(4) 14_445 13_445 ?
C1 Sc2 Sc2 166.64(4) 13 13_445 ?
C1 Sc2 Sc2 103.54(3) 13_455 13_445 ?
C1 Sc2 Sc2 93.78(4) 14_545 13_445 ?
Os Sc2 Sc2 94.263(13) 5_444 13_445 ?
Os Sc2 Sc2 133.096(15) 5_544 13_445 ?
Sc2 Sc2 Sc2 124.78(3) 13 13_445 ?
C1 Sc2 Sc2 77.21(5) 2 13_455 ?
C1 Sc2 Sc2 48.68(4) . 13_455 ?
C1 Sc2 Sc2 103.54(3) 14_445 13_455 ?
C1 Sc2 Sc2 93.78(4) 13 13_455 ?
C1 Sc2 Sc2 47.71(4) 13_455 13_455 ?
C1 Sc2 Sc2 166.64(4) 14_545 13_455 ?
Os Sc2 Sc2 94.263(13) 5_444 13_455 ?
Os Sc2 Sc2 133.096(15) 5_544 13_455 ?
Sc2 Sc2 Sc2 63.791(14) 13 13_455 ?
Sc2 Sc2 Sc2 90.69(2) 13_445 13_455 ?
C1 Sc2 Sc2 48.68(4) 2 13_545 ?
C1 Sc2 Sc2 77.20(5) . 13_545 ?
C1 Sc2 Sc2 93.78(4) 14_445 13_545 ?
C1 Sc2 Sc2 103.54(3) 13 13_545 ?
C1 Sc2 Sc2 166.64(4) 13_455 13_545 ?
C1 Sc2 Sc2 47.71(4) 14_545 13_545 ?
Os Sc2 Sc2 133.096(15) 5_444 13_545 ?
Os Sc2 Sc2 94.263(13) 5_544 13_545 ?
Sc2 Sc2 Sc2 90.69(2) 13 13_545 ?
Sc2 Sc2 Sc2 63.791(14) 13_445 13_545 ?
Sc2 Sc2 Sc2 124.78(3) 13_455 13_545 ?
C1 Sc2 Sc1 118.53(5) 2 5_444 ?
C1 Sc2 Sc1 154.46(5) . 5_444 ?
C1 Sc2 Sc1 47.65(3) 14_445 5_444 ?
C1 Sc2 Sc1 101.77(5) 13 5_444 ?
C1 Sc2 Sc1 101.77(5) 13_455 5_444 ?
C1 Sc2 Sc1 47.65(3) 14_545 5_444 ?
Os Sc2 Sc1 53.643(9) 5_444 5_444 ?
Os Sc2 Sc1 53.643(10) 5_544 5_444 ?
Sc2 Sc2 Sc1 145.676(14) 13 5_444 ?
Sc2 Sc2 Sc1 81.166(14) 13_445 5_444 ?
Sc2 Sc2 Sc1 145.676(14) 13_455 5_444 ?
Sc2 Sc2 Sc1 81.166(14) 13_545 5_444 ?
C1 Sc2 Sc1 154.46(5) 2 5_454 ?
C1 Sc2 Sc1 118.53(5) . 5_454 ?
C1 Sc2 Sc1 101.77(5) 14_445 5_454 ?
C1 Sc2 Sc1 47.65(3) 13 5_454 ?
C1 Sc2 Sc1 47.65(3) 13_455 5_454 ?
C1 Sc2 Sc1 101.77(5) 14_545 5_454 ?
Os Sc2 Sc1 53.643(10) 5_444 5_454 ?
Os Sc2 Sc1 53.643(10) 5_544 5_454 ?
Sc2 Sc2 Sc1 81.166(14) 13 5_454 ?
Sc2 Sc2 Sc1 145.676(14) 13_445 5_454 ?
Sc2 Sc2 Sc1 81.166(14) 13_455 5_454 ?
Sc2 Sc2 Sc1 145.676(14) 13_545 5_454 ?
Sc1 Sc2 Sc1 87.010(17) 5_444 5_454 ?
C1 Sc2 Sc2 90.0 2 1_655 ?
C1 Sc2 Sc2 90.0 . 1_655 ?
C1 Sc2 Sc2 134.36(3) 14_445 1_655 ?
C1 Sc2 Sc2 45.64(3) 13 1_655 ?
C1 Sc2 Sc2 134.36(3) 13_455 1_655 ?
C1 Sc2 Sc2 45.64(3) 14_545 1_655 ?
Os Sc2 Sc2 125.183(8) 5_444 1_655 ?
Os Sc2 Sc2 54.817(8) 5_544 1_655 ?
Sc2 Sc2 Sc2 58.104(7) 13 1_655 ?
Sc2 Sc2 Sc2 121.896(7) 13_445 1_655 ?
Sc2 Sc2 Sc2 121.896(7) 13_455 1_655 ?
Sc2 Sc2 Sc2 58.104(7) 13_545 1_655 ?
Sc1 Sc2 Sc2 90.0 5_444 1_655 ?
Sc1 Sc2 Sc2 90.0 5_454 1_655 ?
C1 Sc2 Sc2 90.0 2 1_455 ?
C1 Sc2 Sc2 90.0 . 1_455 ?
C1 Sc2 Sc2 45.64(3) 14_445 1_455 ?
C1 Sc2 Sc2 134.36(3) 13 1_455 ?
C1 Sc2 Sc2 45.64(3) 13_455 1_455 ?
C1 Sc2 Sc2 134.36(3) 14_545 1_455 ?
Os Sc2 Sc2 54.817(8) 5_444 1_455 ?
Os Sc2 Sc2 125.183(8) 5_544 1_455 ?
Sc2 Sc2 Sc2 121.896(7) 13 1_455 ?
Sc2 Sc2 Sc2 58.104(7) 13_445 1_455 ?
Sc2 Sc2 Sc2 58.104(7) 13_455 1_455 ?
Sc2 Sc2 Sc2 121.896(7) 13_545 1_455 ?
Sc1 Sc2 Sc2 90.0 5_444 1_455 ?
Sc1 Sc2 Sc2 90.0 5_454 1_455 ?
Sc2 Sc2 Sc2 180.00(3) 1_655 1_455 ?
C1 Sc2 C1 87.03(6) 2 13_445 ?
C1 Sc2 C1 118.20(4) . 13_445 ?
C1 Sc2 C1 18.65(5) 14_445 13_445 ?
C1 Sc2 C1 143.54(7) 13 13_445 ?
C1 Sc2 C1 97.85(3) 13_455 13_445 ?
C1 Sc2 C1 73.75(3) 14_545 13_445 ?
Os Sc2 C1 62.88(3) 5_444 13_445 ?
Os Sc2 C1 95.42(3) 5_544 13_445 ?
Sc2 Sc2 C1 163.68(4) 13 13_445 ?
Sc2 Sc2 C1 41.00(3) 13_445 13_445 ?
Sc2 Sc2 C1 117.07(2) 13_455 13_445 ?
Sc2 Sc2 C1 75.51(3) 13_545 13_445 ?
Sc1 Sc2 C1 41.77(3) 5_444 13_445 ?
Sc1 Sc2 C1 115.15(3) 5_454 13_445 ?
Sc2 Sc2 C1 118.522(16) 1_655 13_445 ?
Sc2 Sc2 C1 61.478(16) 1_455 13_445 ?
C1 Sc2 C1 118.20(4) 2 14 ?
C1 Sc2 C1 87.03(6) . 14 ?
C1 Sc2 C1 143.54(7) 14_445 14 ?
C1 Sc2 C1 18.65(5) 13 14 ?
C1 Sc2 C1 73.75(3) 13_455 14 ?
C1 Sc2 C1 97.85(3) 14_545 14 ?
Os Sc2 C1 95.42(3) 5_444 14 ?
Os Sc2 C1 62.88(3) 5_544 14 ?
Sc2 Sc2 C1 41.00(3) 13 14 ?
Sc2 Sc2 C1 163.68(4) 13_445 14 ?
Sc2 Sc2 C1 75.51(3) 13_455 14 ?
Sc2 Sc2 C1 117.07(2) 13_545 14 ?
Sc1 Sc2 C1 115.15(3) 5_444 14 ?
Sc1 Sc2 C1 41.77(3) 5_454 14 ?
Sc2 Sc2 C1 61.478(16) 1_655 14 ?
Sc2 Sc2 C1 118.522(16) 1_455 14 ?
C1 Sc2 C1 154.45(6) 13_445 14 ?
C1 Sc2 C1 87.03(6) 2 13_545 ?
C1 Sc2 C1 118.20(4) . 13_545 ?
C1 Sc2 C1 73.75(3) 14_445 13_545 ?
C1 Sc2 C1 97.85(3) 13 13_545 ?
C1 Sc2 C1 143.54(7) 13_455 13_545 ?
C1 Sc2 C1 18.65(5) 14_545 13_545 ?
Os Sc2 C1 95.42(3) 5_444 13_545 ?
Os Sc2 C1 62.88(3) 5_544 13_545 ?
Sc2 Sc2 C1 117.07(2) 13 13_545 ?
Sc2 Sc2 C1 75.51(3) 13_445 13_545 ?
Sc2 Sc2 C1 163.68(4) 13_455 13_545 ?
Sc2 Sc2 C1 41.00(3) 13_545 13_545 ?
Sc1 Sc2 C1 41.77(3) 5_444 13_545 ?
Sc1 Sc2 C1 115.15(3) 5_454 13_545 ?
Sc2 Sc2 C1 61.478(16) 1_655 13_545 ?
Sc2 Sc2 C1 118.522(17) 1_455 13_545 ?
C1 Sc2 C1 57.04(3) 13_445 13_545 ?
C1 Sc2 C1 116.50(4) 14 13_545 ?
C1 Sc2 C1 118.20(4) 2 14_455 ?
C1 Sc2 C1 87.03(6) . 14_455 ?
C1 Sc2 C1 97.85(3) 14_445 14_455 ?
C1 Sc2 C1 73.75(3) 13 14_455 ?
C1 Sc2 C1 18.65(5) 13_455 14_455 ?
C1 Sc2 C1 143.54(7) 14_545 14_455 ?
Os Sc2 C1 62.88(3) 5_444 14_455 ?
Os Sc2 C1 95.42(3) 5_544 14_455 ?
Sc2 Sc2 C1 75.51(3) 13 14_455 ?
Sc2 Sc2 C1 117.07(2) 13_445 14_455 ?
Sc2 Sc2 C1 41.00(3) 13_455 14_455 ?
Sc2 Sc2 C1 163.68(4) 13_545 14_455 ?
Sc1 Sc2 C1 115.15(3) 5_444 14_455 ?
Sc1 Sc2 C1 41.77(3) 5_454 14_455 ?
Sc2 Sc2 C1 118.522(16) 1_655 14_455 ?
Sc2 Sc2 C1 61.478(16) 1_455 14_455 ?
C1 Sc2 C1 116.50(4) 13_445 14_455 ?
C1 Sc2 C1 57.04(3) 14 14_455 ?
C1 Sc2 C1 154.45(6) 13_545 14_455 ?
C1 Sc2 C1 62.20(4) 2 1_655 ?
C1 Sc2 C1 54.84(2) . 1_655 ?
C1 Sc2 C1 149.56(6) 14_445 1_655 ?
C1 Sc2 C1 59.51(6) 13 1_655 ?
C1 Sc2 C1 129.47(2) 13_455 1_655 ?
C1 Sc2 C1 73.68(4) 14_545 1_655 ?
Os Sc2 C1 156.75(3) 5_444 1_655 ?
Os Sc2 C1 88.67(2) 5_544 1_655 ?
Sc2 Sc2 C1 35.69(3) 13 1_655 ?
Sc2 Sc2 C1 107.72(3) 13_445 1_655 ?
Sc2 Sc2 C1 92.96(3) 13_455 1_655 ?
Sc2 Sc2 C1 55.98(3) 13_545 1_655 ?
Sc1 Sc2 C1 121.31(2) 5_444 1_655 ?
Sc1 Sc2 C1 105.97(3) 5_454 1_655 ?
Sc2 Sc2 C1 35.16(2) 1_655 1_655 ?
Sc2 Sc2 C1 144.84(2) 1_455 1_655 ?
C1 Sc2 C1 131.494(17) 13_445 1_655 ?
C1 Sc2 C1 65.15(4) 14 1_655 ?
C1 Sc2 C1 83.21(4) 13_545 1_655 ?
C1 Sc2 C1 111.13(5) 14_455 1_655 ?
C1 Sc2 C1 54.84(2) 2 2_655 ?
C1 Sc2 C1 62.20(4) . 2_655 ?
C1 Sc2 C1 129.47(2) 14_445 2_655 ?
C1 Sc2 C1 73.68(4) 13 2_655 ?
C1 Sc2 C1 149.56(6) 13_455 2_655 ?
C1 Sc2 C1 59.51(6) 14_545 2_655 ?
Os Sc2 C1 156.75(3) 5_444 2_655 ?
Os Sc2 C1 88.67(2) 5_544 2_655 ?
Sc2 Sc2 C1 55.98(3) 13 2_655 ?
Sc2 Sc2 C1 92.96(3) 13_445 2_655 ?
Sc2 Sc2 C1 107.72(3) 13_455 2_655 ?
Sc2 Sc2 C1 35.69(3) 13_545 2_655 ?
Sc1 Sc2 C1 105.97(3) 5_444 2_655 ?
Sc1 Sc2 C1 121.31(2) 5_454 2_655 ?
Sc2 Sc2 C1 35.16(2) 1_655 2_655 ?
Sc2 Sc2 C1 144.84(2) 1_455 2_655 ?
C1 Sc2 C1 111.13(5) 13_445 2_655 ?
C1 Sc2 C1 83.21(4) 14 2_655 ?
C1 Sc2 C1 65.15(4) 13_545 2_655 ?
C1 Sc2 C1 131.494(17) 14_455 2_655 ?
C1 Sc2 C1 20.46(6) 1_655 2_655 ?
C1 Sc2 C1 54.84(2) 2 2_455 ?
C1 Sc2 C1 62.20(4) . 2_455 ?
C1 Sc2 C1 59.51(6) 14_445 2_455 ?
C1 Sc2 C1 149.56(6) 13 2_455 ?
C1 Sc2 C1 73.68(4) 13_455 2_455 ?
C1 Sc2 C1 129.47(2) 14_545 2_455 ?
Os Sc2 C1 88.67(2) 5_444 2_455 ?
Os Sc2 C1 156.75(3) 5_544 2_455 ?
Sc2 Sc2 C1 107.72(3) 13 2_455 ?
Sc2 Sc2 C1 35.69(3) 13_445 2_455 ?
Sc2 Sc2 C1 55.98(3) 13_455 2_455 ?
Sc2 Sc2 C1 92.96(3) 13_545 2_455 ?
Sc1 Sc2 C1 105.97(3) 5_444 2_455 ?
Sc1 Sc2 C1 121.31(2) 5_454 2_455 ?
Sc2 Sc2 C1 144.84(2) 1_655 2_455 ?
Sc2 Sc2 C1 35.16(2) 1_455 2_455 ?
C1 Sc2 C1 65.15(4) 13_445 2_455 ?
C1 Sc2 C1 131.494(16) 14 2_455 ?
C1 Sc2 C1 111.13(5) 13_545 2_455 ?
C1 Sc2 C1 83.21(4) 14_455 2_455 ?
C1 Sc2 C1 113.56(5) 1_655 2_455 ?
C1 Sc2 C1 109.67(4) 2_655 2_455 ?
C1 Sc2 C1 62.20(4) 2 1_455 ?
C1 Sc2 C1 54.84(2) . 1_455 ?
C1 Sc2 C1 73.68(4) 14_445 1_455 ?
C1 Sc2 C1 129.47(2) 13 1_455 ?
C1 Sc2 C1 59.51(6) 13_455 1_455 ?
C1 Sc2 C1 149.56(6) 14_545 1_455 ?
Os Sc2 C1 88.67(2) 5_444 1_455 ?
Os Sc2 C1 156.75(3) 5_544 1_455 ?
Sc2 Sc2 C1 92.96(3) 13 1_455 ?
Sc2 Sc2 C1 55.98(3) 13_445 1_455 ?
Sc2 Sc2 C1 35.69(3) 13_455 1_455 ?
Sc2 Sc2 C1 107.72(3) 13_545 1_455 ?
Sc1 Sc2 C1 121.31(2) 5_444 1_455 ?
Sc1 Sc2 C1 105.97(3) 5_454 1_455 ?
Sc2 Sc2 C1 144.84(2) 1_655 1_455 ?
Sc2 Sc2 C1 35.16(2) 1_455 1_455 ?
C1 Sc2 C1 83.21(4) 13_445 1_455 ?
C1 Sc2 C1 111.13(5) 14 1_455 ?
C1 Sc2 C1 131.494(17) 13_545 1_455 ?
C1 Sc2 C1 65.15(4) 14_455 1_455 ?
C1 Sc2 C1 109.67(4) 1_655 1_455 ?
C1 Sc2 C1 113.56(5) 2_655 1_455 ?
C1 Sc2 C1 20.46(6) 2_455 1_455 ?
C1 Sc2 Sc1 29.30(3) 2 1_455 ?
C1 Sc2 Sc1 29.30(3) . 1_455 ?
C1 Sc2 Sc1 91.01(4) 14_445 1_455 ?
C1 Sc2 Sc1 125.17(5) 13 1_455 ?
C1 Sc2 Sc1 91.01(4) 13_455 1_455 ?
C1 Sc2 Sc1 125.17(5) 14_545 1_455 ?
Os Sc2 Sc1 121.278(11) 5_444 1_455 ?
Os Sc2 Sc1 168.356(8) 5_544 1_455 ?
Sc2 Sc2 Sc1 77.651(18) 13 1_455 ?
Sc2 Sc2 Sc1 50.513(14) 13_445 1_455 ?
Sc2 Sc2 Sc1 50.513(14) 13_455 1_455 ?
Sc2 Sc2 Sc1 77.651(18) 13_545 1_455 ?
Sc1 Sc2 Sc1 131.679(8) 5_444 1_455 ?
Sc1 Sc2 Sc1 131.679(8) 5_454 1_455 ?
Sc2 Sc2 Sc1 113.539(6) 1_655 1_455 ?
Sc2 Sc2 Sc1 66.461(6) 1_455 1_455 ?
C1 Sc2 Sc1 90.69(3) 13_445 1_455 ?
C1 Sc2 Sc1 113.17(3) 14 1_455 ?
C1 Sc2 Sc1 113.17(3) 13_545 1_455 ?
C1 Sc2 Sc1 90.69(3) 14_455 1_455 ?
C1 Sc2 Sc1 79.88(2) 1_655 1_455 ?
C1 Sc2 Sc1 79.88(2) 2_655 1_455 ?
C1 Sc2 Sc1 34.03(2) 2_455 1_455 ?
C1 Sc2 Sc1 34.03(2) 1_455 1_455 ?
C1 Sc2 Sc1 29.30(3) 2 . ?
C1 Sc2 Sc1 29.30(3) . . ?
C1 Sc2 Sc1 125.17(5) 14_445 . ?
C1 Sc2 Sc1 91.01(4) 13 . ?
C1 Sc2 Sc1 125.17(5) 13_455 . ?
C1 Sc2 Sc1 91.01(4) 14_545 . ?
Os Sc2 Sc1 168.356(8) 5_444 . ?
Os Sc2 Sc1 121.278(11) 5_544 . ?
Sc2 Sc2 Sc1 50.514(14) 13 . ?
Sc2 Sc2 Sc1 77.651(18) 13_445 . ?
Sc2 Sc2 Sc1 77.651(18) 13_455 . ?
Sc2 Sc2 Sc1 50.514(14) 13_545 . ?
Sc1 Sc2 Sc1 131.679(7) 5_444 . ?
Sc1 Sc2 Sc1 131.679(8) 5_454 . ?
Sc2 Sc2 Sc1 66.461(6) 1_655 . ?
Sc2 Sc2 Sc1 113.539(6) 1_455 . ?
C1 Sc2 Sc1 113.17(3) 13_445 . ?
C1 Sc2 Sc1 90.69(3) 14 . ?
C1 Sc2 Sc1 90.69(3) 13_545 . ?
C1 Sc2 Sc1 113.17(3) 14_455 . ?
C1 Sc2 Sc1 34.03(2) 1_655 . ?
C1 Sc2 Sc1 34.03(2) 2_655 . ?
C1 Sc2 Sc1 79.88(2) 2_455 . ?
C1 Sc2 Sc1 79.88(2) 1_455 . ?
Sc1 Sc2 Sc1 47.078(11) 1_455 . ?
C1 Sc2 C1 77.27(5) 2 2_565 ?
C1 Sc2 C1 41.35(6) . 2_565 ?
C1 Sc2 C1 135.52(3) 14_445 2_565 ?
C1 Sc2 C1 67.48(6) 13 2_565 ?
C1 Sc2 C1 67.48(6) 13_455 2_565 ?
C1 Sc2 C1 135.52(3) 14_545 2_565 ?
Os Sc2 C1 114.65(2) 5_444 2_565 ?
Os Sc2 C1 114.65(2) 5_544 2_565 ?
Sc2 Sc2 C1 31.976(7) 13 2_565 ?
Sc2 Sc2 C1 112.04(3) 13_445 2_565 ?
Sc2 Sc2 C1 31.976(7) 13_455 2_565 ?
Sc2 Sc2 C1 112.04(3) 13_545 2_565 ?
Sc1 Sc2 C1 164.19(3) 5_444 2_565 ?
Sc1 Sc2 C1 77.18(3) 5_454 2_565 ?
Sc2 Sc2 C1 90.0 1_655 2_565 ?
Sc2 Sc2 C1 90.0 1_455 2_565 ?
C1 Sc2 C1 147.578(13) 13_445 2_565 ?
C1 Sc2 C1 51.80(4) 14 2_565 ?
C1 Sc2 C1 147.578(13) 13_545 2_565 ?
C1 Sc2 C1 51.80(4) 14_455 2_565 ?
C1 Sc2 C1 64.38(3) 1_655 2_565 ?
C1 Sc2 C1 82.71(3) 2_655 2_565 ?
C1 Sc2 C1 82.71(3) 2_455 2_565 ?
C1 Sc2 C1 64.38(3) 1_455 2_565 ?
Sc1 Sc2 C1 62.10(2) 1_455 2_565 ?
Sc1 Sc2 C1 62.10(2) . 2_565 ?
C1 Sc2 C1 41.35(6) 2 1_545 ?
C1 Sc2 C1 77.27(5) . 1_545 ?
C1 Sc2 C1 67.48(6) 14_445 1_545 ?
C1 Sc2 C1 135.52(3) 13 1_545 ?
C1 Sc2 C1 135.52(3) 13_455 1_545 ?
C1 Sc2 C1 67.48(6) 14_545 1_545 ?
Os Sc2 C1 114.65(2) 5_444 1_545 ?
Os Sc2 C1 114.65(2) 5_544 1_545 ?
Sc2 Sc2 C1 112.04(3) 13 1_545 ?
Sc2 Sc2 C1 31.976(7) 13_445 1_545 ?
Sc2 Sc2 C1 112.04(3) 13_455 1_545 ?
Sc2 Sc2 C1 31.976(7) 13_545 1_545 ?
Sc1 Sc2 C1 77.18(3) 5_444 1_545 ?
Sc1 Sc2 C1 164.19(3) 5_454 1_545 ?
Sc2 Sc2 C1 90.0 1_655 1_545 ?
Sc2 Sc2 C1 90.0 1_455 1_545 ?
C1 Sc2 C1 51.80(4) 13_445 1_545 ?
C1 Sc2 C1 147.578(13) 14 1_545 ?
C1 Sc2 C1 51.80(4) 13_545 1_545 ?
C1 Sc2 C1 147.578(13) 14_455 1_545 ?
C1 Sc2 C1 82.71(3) 1_655 1_545 ?
C1 Sc2 C1 64.38(3) 2_655 1_545 ?
C1 Sc2 C1 64.38(3) 2_455 1_545 ?
C1 Sc2 C1 82.71(3) 1_455 1_545 ?
Sc1 Sc2 C1 62.10(2) 1_455 1_545 ?
Sc1 Sc2 C1 62.10(2) . 1_545 ?
C1 Sc2 C1 118.62(5) 2_565 1_545 ?
C1 Sc2 Os 12.43(5) 2 1_545 ?
C1 Sc2 Os 48.35(5) . 1_545 ?
C1 Sc2 Os 87.52(5) 14_445 1_545 ?
C1 Sc2 Os 127.00(4) 13 1_545 ?
C1 Sc2 Os 127.00(4) 13_455 1_545 ?
C1 Sc2 Os 87.52(5) 14_545 1_545 ?
Os Sc2 Os 134.830(7) 5_444 1_545 ?
Os Sc2 Os 134.830(7) 5_544 1_545 ?
Sc2 Sc2 Os 87.71(2) 13 1_545 ?
Sc2 Sc2 Os 40.567(13) 13_445 1_545 ?
Sc2 Sc2 Os 87.71(2) 13_455 1_545 ?
Sc2 Sc2 Os 40.567(13) 13_545 1_545 ?
Sc1 Sc2 Os 106.103(12) 5_444 1_545 ?
Sc1 Sc2 Os 166.887(9) 5_454 1_545 ?
Sc2 Sc2 Os 90.0 1_655 1_545 ?
Sc2 Sc2 Os 90.0 1_455 1_545 ?
C1 Sc2 Os 76.15(3) 13_445 1_545 ?
C1 Sc2 Os 128.39(3) 14 1_545 ?
C1 Sc2 Os 76.15(3) 13_545 1_545 ?
C1 Sc2 Os 128.39(3) 14_455 1_545 ?
C1 Sc2 Os 67.50(3) 1_655 1_545 ?
C1 Sc2 Os 55.78(2) 2_655 1_545 ?
C1 Sc2 Os 55.78(2) 2_455 1_545 ?
C1 Sc2 Os 67.50(3) 1_455 1_545 ?
Sc1 Sc2 Os 37.739(7) 1_455 1_545 ?
Sc1 Sc2 Os 37.739(7) . 1_545 ?
C1 Sc2 Os 89.70(3) 2_565 1_545 ?
C1 Sc2 Os 28.92(2) 1_545 1_545 ?
C1 Sc2 Os 48.35(5) 2 . ?
C1 Sc2 Os 12.43(5) . . ?
C1 Sc2 Os 127.00(4) 14_445 . ?
C1 Sc2 Os 87.52(5) 13 . ?
C1 Sc2 Os 87.52(5) 13_455 . ?
C1 Sc2 Os 127.00(4) 14_545 . ?
Os Sc2 Os 134.830(7) 5_444 . ?
Os Sc2 Os 134.830(7) 5_544 . ?
Sc2 Sc2 Os 40.567(13) 13 . ?
Sc2 Sc2 Os 87.71(2) 13_445 . ?
Sc2 Sc2 Os 40.567(13) 13_455 . ?
Sc2 Sc2 Os 87.71(2) 13_545 . ?
Sc1 Sc2 Os 166.886(9) 5_444 . ?
Sc1 Sc2 Os 106.104(13) 5_454 . ?
Sc2 Sc2 Os 90.0 1_655 . ?
Sc2 Sc2 Os 90.0 1_455 . ?
C1 Sc2 Os 128.39(3) 13_445 . ?
C1 Sc2 Os 76.15(3) 14 . ?
C1 Sc2 Os 128.39(3) 13_545 . ?
C1 Sc2 Os 76.15(3) 14_455 . ?
C1 Sc2 Os 55.78(2) 1_655 . ?
C1 Sc2 Os 67.50(3) 2_655 . ?
C1 Sc2 Os 67.50(3) 2_455 . ?
C1 Sc2 Os 55.78(2) 1_455 . ?
Sc1 Sc2 Os 37.739(7) 1_455 . ?
Sc1 Sc2 Os 37.738(7) . . ?
C1 Sc2 Os 28.92(2) 2_565 . ?
C1 Sc2 Os 89.70(3) 1_545 . ?
Os Sc2 Os 60.783(13) 1_545 . ?
C1 Os C1 87.33(10) 2_565 . ?
C1 Os C1 92.67(10) 2_565 9_566 ?
C1 Os C1 180.0 . 9_566 ?
C1 Os C1 180.0 2_565 10_556 ?
C1 Os C1 92.67(10) . 10_556 ?
C1 Os C1 87.33(10) 9_566 10_556 ?
C1 Os Sc1 56.34(4) 2_565 1_565 ?
C1 Os Sc1 123.66(4) . 1_565 ?
C1 Os Sc1 56.34(4) 9_566 1_565 ?
C1 Os Sc1 123.66(4) 10_556 1_565 ?
C1 Os Sc1 123.66(4) 2_565 1_455 ?
C1 Os Sc1 56.34(4) . 1_455 ?
C1 Os Sc1 123.66(4) 9_566 1_455 ?
C1 Os Sc1 56.34(4) 10_556 1_455 ?
Sc1 Os Sc1 180.0 1_565 1_455 ?
C1 Os Sc1 123.66(4) 2_565 . ?
C1 Os Sc1 56.34(4) . . ?
C1 Os Sc1 123.66(4) 9_566 . ?
C1 Os Sc1 56.34(3) 10_556 . ?
Sc1 Os Sc1 106.793(12) 1_565 . ?
Sc1 Os Sc1 73.207(12) 1_455 . ?
C1 Os Sc1 56.34(4) 2_565 1_465 ?
C1 Os Sc1 123.66(4) . 1_465 ?
C1 Os Sc1 56.34(4) 9_566 1_465 ?
C1 Os Sc1 123.66(4) 10_556 1_465 ?
Sc1 Os Sc1 73.207(12) 1_565 1_465 ?
Sc1 Os Sc1 106.793(12) 1_455 1_465 ?
Sc1 Os Sc1 180.0 . 1_465 ?
C1 Os Sc2 53.76(4) 2_565 13_455 ?
C1 Os Sc2 53.76(4) . 13_455 ?
C1 Os Sc2 126.24(4) 9_566 13_455 ?
C1 Os Sc2 126.24(4) 10_556 13_455 ?
Sc1 Os Sc2 110.094(6) 1_565 13_455 ?
Sc1 Os Sc2 69.905(6) 1_455 13_455 ?
Sc1 Os Sc2 110.094(6) . 13_455 ?
Sc1 Os Sc2 69.905(6) 1_465 13_455 ?
C1 Os Sc2 53.76(4) 2_565 13 ?
C1 Os Sc2 53.76(4) . 13 ?
C1 Os Sc2 126.24(4) 9_566 13 ?
C1 Os Sc2 126.24(4) 10_556 13 ?
Sc1 Os Sc2 69.905(6) 1_565 13 ?
Sc1 Os Sc2 110.094(6) 1_455 13 ?
Sc1 Os Sc2 69.906(6) . 13 ?
Sc1 Os Sc2 110.094(6) 1_465 13 ?
Sc2 Os Sc2 70.367(16) 13_455 13 ?
C1 Os Sc2 126.24(4) 2_565 5 ?
C1 Os Sc2 126.24(4) . 5 ?
C1 Os Sc2 53.75(4) 9_566 5 ?
C1 Os Sc2 53.75(4) 10_556 5 ?
Sc1 Os Sc2 69.906(6) 1_565 5 ?
Sc1 Os Sc2 110.095(6) 1_455 5 ?
Sc1 Os Sc2 69.906(6) . 5 ?
Sc1 Os Sc2 110.095(6) 1_465 5 ?
Sc2 Os Sc2 180.0 13_455 5 ?
Sc2 Os Sc2 109.633(16) 13 5 ?
C1 Os Sc2 126.24(4) 2_565 5_455 ?
C1 Os Sc2 126.24(4) . 5_455 ?
C1 Os Sc2 53.75(4) 9_566 5_455 ?
C1 Os Sc2 53.75(4) 10_556 5_455 ?
Sc1 Os Sc2 110.095(6) 1_565 5_455 ?
Sc1 Os Sc2 69.906(6) 1_455 5_455 ?
Sc1 Os Sc2 110.094(6) . 5_455 ?
Sc1 Os Sc2 69.906(6) 1_465 5_455 ?
Sc2 Os Sc2 109.633(16) 13_455 5_455 ?
Sc2 Os Sc2 180.0 13 5_455 ?
Sc2 Os Sc2 70.366(16) 5 5_455 ?
C1 Os Os 90.0 2_565 1_655 ?
C1 Os Os 90.0 . 1_655 ?
C1 Os Os 90.0 9_566 1_655 ?
C1 Os Os 90.0 10_556 1_655 ?
Sc1 Os Os 53.397(6) 1_565 1_655 ?
Sc1 Os Os 126.603(6) 1_455 1_655 ?
Sc1 Os Os 53.397(6) . 1_655 ?
Sc1 Os Os 126.603(6) 1_465 1_655 ?
Sc2 Os Os 125.183(8) 13_455 1_655 ?
Sc2 Os Os 54.816(8) 13 1_655 ?
Sc2 Os Os 54.817(8) 5 1_655 ?
Sc2 Os Os 125.184(8) 5_455 1_655 ?
C1 Os Os 90.0 2_565 1_455 ?
C1 Os Os 90.0 . 1_455 ?
C1 Os Os 90.0 9_566 1_455 ?
C1 Os Os 90.0 10_556 1_455 ?
Sc1 Os Os 126.603(6) 1_565 1_455 ?
Sc1 Os Os 53.397(6) 1_455 1_455 ?
Sc1 Os Os 126.603(6) . 1_455 ?
Sc1 Os Os 53.397(6) 1_465 1_455 ?
Sc2 Os Os 54.816(8) 13_455 1_455 ?
Sc2 Os Os 125.183(8) 13 1_455 ?
Sc2 Os Os 125.184(8) 5 1_455 ?
Sc2 Os Os 54.817(8) 5_455 1_455 ?
Os Os Os 180.0 1_655 1_455 ?
C1 Os C1 105.45(6) 2_565 2 ?
C1 Os C1 18.12(5) . 2 ?
C1 Os C1 161.88(5) 9_566 2 ?
C1 Os C1 74.55(6) 10_556 2 ?
Sc1 Os C1 135.025(18) 1_565 2 ?
Sc1 Os C1 44.974(18) 1_455 2 ?
Sc1 Os C1 44.975(18) . 2 ?
Sc1 Os C1 135.025(18) 1_465 2 ?
Sc2 Os C1 67.27(3) 13_455 2 ?
Sc2 Os C1 67.27(2) 13 2 ?
Sc2 Os C1 112.73(2) 5 2 ?
Sc2 Os C1 112.73(3) 5_455 2 ?
Os Os C1 90.0 1_655 2 ?
Os Os C1 90.0 1_455 2 ?
C1 Os C1 18.12(5) 2_565 1_565 ?
C1 Os C1 105.45(6) . 1_565 ?
C1 Os C1 74.55(6) 9_566 1_565 ?
C1 Os C1 161.88(5) 10_556 1_565 ?
Sc1 Os C1 44.974(18) 1_565 1_565 ?
Sc1 Os C1 135.025(18) 1_455 1_565 ?
Sc1 Os C1 135.025(18) . 1_565 ?
Sc1 Os C1 44.974(18) 1_465 1_565 ?
Sc2 Os C1 67.27(2) 13_455 1_565 ?
Sc2 Os C1 67.27(2) 13 1_565 ?
Sc2 Os C1 112.73(3) 5 1_565 ?
Sc2 Os C1 112.73(2) 5_455 1_565 ?
Os Os C1 90.0 1_655 1_565 ?
Os Os C1 90.0 1_455 1_565 ?
C1 Os C1 123.58(6) 2 1_565 ?
C1 Os C1 74.55(6) 2_565 10_566 ?
C1 Os C1 161.88(5) . 10_566 ?
C1 Os C1 18.12(5) 9_566 10_566 ?
C1 Os C1 105.45(6) 10_556 10_566 ?
Sc1 Os C1 44.975(18) 1_565 10_566 ?
Sc1 Os C1 135.026(18) 1_455 10_566 ?
Sc1 Os C1 135.025(18) . 10_566 ?
Sc1 Os C1 44.975(18) 1_465 10_566 ?
Sc2 Os C1 112.73(2) 13_455 10_566 ?
Sc2 Os C1 112.73(3) 13 10_566 ?
Sc2 Os C1 67.27(2) 5 10_566 ?
Sc2 Os C1 67.27(2) 5_455 10_566 ?
Os Os C1 90.0 1_655 10_566 ?
Os Os C1 90.0 1_455 10_566 ?
C1 Os C1 180.0 2 10_566 ?
C1 Os C1 56.42(6) 1_565 10_566 ?
C1 Os C1 161.88(5) 2_565 9_556 ?
C1 Os C1 74.55(6) . 9_556 ?
C1 Os C1 105.45(6) 9_566 9_556 ?
C1 Os C1 18.12(5) 10_556 9_556 ?
Sc1 Os C1 135.026(18) 1_565 9_556 ?
Sc1 Os C1 44.975(18) 1_455 9_556 ?
Sc1 Os C1 44.975(18) . 9_556 ?
Sc1 Os C1 135.026(18) 1_465 9_556 ?
Sc2 Os C1 112.73(3) 13_455 9_556 ?
Sc2 Os C1 112.73(2) 13 9_556 ?
Sc2 Os C1 67.27(2) 5 9_556 ?
Sc2 Os C1 67.27(2) 5_455 9_556 ?
Os Os C1 90.0 1_655 9_556 ?
Os Os C1 90.0 1_455 9_556 ?
C1 Os C1 56.42(6) 2 9_556 ?
C1 Os C1 180.0 1_565 9_556 ?
C1 Os C1 123.58(6) 10_566 9_556 ?
C1 Os C1 88.53(6) 2_565 1_455 ?
C1 Os C1 56.56(2) . 1_455 ?
C1 Os C1 123.44(2) 9_566 1_455 ?
C1 Os C1 91.47(6) 10_556 1_455 ?
Sc1 Os C1 143.42(3) 1_565 1_455 ?
Sc1 Os C1 36.58(3) 1_455 1_455 ?
Sc1 Os C1 101.08(3) . 1_455 ?
Sc1 Os C1 78.92(3) 1_465 1_455 ?
Sc2 Os C1 36.23(3) 13_455 1_455 ?
Sc2 Os C1 98.92(3) 13 1_455 ?
Sc2 Os C1 143.77(3) 5 1_455 ?
Sc2 Os C1 81.08(3) 5_455 1_455 ?
Os Os C1 146.56(2) 1_655 1_455 ?
Os Os C1 33.44(2) 1_455 1_455 ?
C1 Os C1 58.42(3) 2 1_455 ?
C1 Os C1 98.44(3) 1_565 1_455 ?
C1 Os C1 121.58(3) 10_566 1_455 ?
C1 Os C1 81.56(3) 9_556 1_455 ?
C1 Os C1 56.56(2) 2_565 2_665 ?
C1 Os C1 88.53(6) . 2_665 ?
C1 Os C1 91.47(6) 9_566 2_665 ?
C1 Os C1 123.44(2) 10_556 2_665 ?
Sc1 Os C1 36.58(3) 1_565 2_665 ?
Sc1 Os C1 143.42(3) 1_455 2_665 ?
Sc1 Os C1 78.92(3) . 2_665 ?
Sc1 Os C1 101.08(3) 1_465 2_665 ?
Sc2 Os C1 98.92(3) 13_455 2_665 ?
Sc2 Os C1 36.23(3) 13 2_665 ?
Sc2 Os C1 81.08(3) 5 2_665 ?
Sc2 Os C1 143.77(3) 5_455 2_665 ?
Os Os C1 33.44(2) 1_655 2_665 ?
Os Os C1 146.56(2) 1_455 2_665 ?
C1 Os C1 98.44(3) 2 2_665 ?
C1 Os C1 58.42(3) 1_565 2_665 ?
C1 Os C1 81.56(3) 10_566 2_665 ?
C1 Os C1 121.58(3) 9_556 2_665 ?
C1 Os C1 133.02(5) 1_455 2_665 ?
C1 Os C1 56.56(2) 2_565 2_465 ?
C1 Os C1 88.53(6) . 2_465 ?
C1 Os C1 91.47(5) 9_566 2_465 ?
C1 Os C1 123.44(2) 10_556 2_465 ?
Sc1 Os C1 101.08(3) 1_565 2_465 ?
Sc1 Os C1 78.92(3) 1_455 2_465 ?
Sc1 Os C1 143.42(3) . 2_465 ?
Sc1 Os C1 36.58(3) 1_465 2_465 ?
Sc2 Os C1 36.23(3) 13_455 2_465 ?
Sc2 Os C1 98.92(3) 13 2_465 ?
Sc2 Os C1 143.77(3) 5 2_465 ?
Sc2 Os C1 81.08(3) 5_455 2_465 ?
Os Os C1 146.56(2) 1_655 2_465 ?
Os Os C1 33.44(2) 1_455 2_465 ?
C1 Os C1 98.44(3) 2 2_465 ?
C1 Os C1 58.42(3) 1_565 2_465 ?
C1 Os C1 81.56(3) 10_566 2_465 ?
C1 Os C1 121.58(3) 9_556 2_465 ?
C1 Os C1 44.72(5) 1_455 2_465 ?
C1 Os C1 113.12(5) 2_665 2_465 ?
C1 Os C1 88.53(6) 2_565 1_655 ?
C1 Os C1 56.56(2) . 1_655 ?
C1 Os C1 123.44(2) 9_566 1_655 ?
C1 Os C1 91.47(5) 10_556 1_655 ?
Sc1 Os C1 78.92(3) 1_565 1_655 ?
Sc1 Os C1 101.08(3) 1_455 1_655 ?
Sc1 Os C1 36.58(3) . 1_655 ?
Sc1 Os C1 143.42(3) 1_465 1_655 ?
Sc2 Os C1 98.92(3) 13_455 1_655 ?
Sc2 Os C1 36.23(3) 13 1_655 ?
Sc2 Os C1 81.08(3) 5 1_655 ?
Sc2 Os C1 143.77(3) 5_455 1_655 ?
Os Os C1 33.44(2) 1_655 1_655 ?
Os Os C1 146.56(2) 1_455 1_655 ?
C1 Os C1 58.42(3) 2 1_655 ?
C1 Os C1 98.44(3) 1_565 1_655 ?
C1 Os C1 121.58(3) 10_566 1_655 ?
C1 Os C1 81.56(3) 9_556 1_655 ?
C1 Os C1 113.12(5) 1_455 1_655 ?
C1 Os C1 44.72(5) 2_665 1_655 ?
C1 Os C1 133.02(5) 2_465 1_655 ?
C1 Os C1 91.47(6) 2_565 9_666 ?
C1 Os C1 123.44(2) . 9_666 ?
C1 Os C1 56.56(2) 9_566 9_666 ?
C1 Os C1 88.53(6) 10_556 9_666 ?
Sc1 Os C1 36.58(3) 1_565 9_666 ?
Sc1 Os C1 143.42(3) 1_455 9_666 ?
Sc1 Os C1 78.92(3) . 9_666 ?
Sc1 Os C1 101.08(3) 1_465 9_666 ?
Sc2 Os C1 143.77(3) 13_455 9_666 ?
Sc2 Os C1 81.08(3) 13 9_666 ?
Sc2 Os C1 36.23(3) 5 9_666 ?
Sc2 Os C1 98.92(3) 5_455 9_666 ?
Os Os C1 33.44(2) 1_655 9_666 ?
Os Os C1 146.56(2) 1_455 9_666 ?
C1 Os C1 121.58(3) 2 9_666 ?
C1 Os C1 81.56(3) 1_565 9_666 ?
C1 Os C1 58.42(3) 10_566 9_666 ?
C1 Os C1 98.44(3) 9_556 9_666 ?
C1 Os C1 180.0 1_455 9_666 ?
C1 Os C1 46.98(5) 2_665 9_666 ?
C1 Os C1 135.28(5) 2_465 9_666 ?
C1 Os C1 66.88(5) 1_655 9_666 ?
C1 Os C1 123.44(2) 2_565 10_656 ?
C1 Os C1 91.47(5) . 10_656 ?
C1 Os C1 88.53(6) 9_566 10_656 ?
C1 Os C1 56.56(2) 10_556 10_656 ?
Sc1 Os C1 78.92(3) 1_565 10_656 ?
Sc1 Os C1 101.08(3) 1_455 10_656 ?
Sc1 Os C1 36.58(3) . 10_656 ?
Sc1 Os C1 143.42(3) 1_465 10_656 ?
Sc2 Os C1 143.77(3) 13_455 10_656 ?
Sc2 Os C1 81.08(3) 13 10_656 ?
Sc2 Os C1 36.23(3) 5 10_656 ?
Sc2 Os C1 98.92(3) 5_455 10_656 ?
Os Os C1 33.44(2) 1_655 10_656 ?
Os Os C1 146.56(2) 1_455 10_656 ?
C1 Os C1 81.56(3) 2 10_656 ?
C1 Os C1 121.58(3) 1_565 10_656 ?
C1 Os C1 98.44(3) 10_566 10_656 ?
C1 Os C1 58.42(3) 9_556 10_656 ?
C1 Os C1 135.28(5) 1_455 10_656 ?
C1 Os C1 66.88(5) 2_665 10_656 ?
C1 Os C1 180.0 2_465 10_656 ?
C1 Os C1 46.98(5) 1_655 10_656 ?
C1 Os C1 44.72(5) 9_666 10_656 ?
C1 Os C1 123.44(2) 2_565 10_456 ?
C1 Os C1 91.47(6) . 10_456 ?
C1 Os C1 88.53(6) 9_566 10_456 ?
C1 Os C1 56.56(2) 10_556 10_456 ?
Sc1 Os C1 143.42(3) 1_565 10_456 ?
Sc1 Os C1 36.58(3) 1_455 10_456 ?
Sc1 Os C1 101.08(3) . 10_456 ?
Sc1 Os C1 78.92(3) 1_465 10_456 ?
Sc2 Os C1 81.08(3) 13_455 10_456 ?
Sc2 Os C1 143.77(3) 13 10_456 ?
Sc2 Os C1 98.92(3) 5 10_456 ?
Sc2 Os C1 36.23(3) 5_455 10_456 ?
Os Os C1 146.56(2) 1_655 10_456 ?
Os Os C1 33.44(2) 1_455 10_456 ?
C1 Os C1 81.56(3) 2 10_456 ?
C1 Os C1 121.58(3) 1_565 10_456 ?
C1 Os C1 98.44(3) 10_566 10_456 ?
C1 Os C1 58.42(3) 9_556 10_456 ?
C1 Os C1 46.98(5) 1_455 10_456 ?
C1 Os C1 180.0 2_665 10_456 ?
C1 Os C1 66.88(5) 2_465 10_456 ?
C1 Os C1 135.28(5) 1_655 10_456 ?
C1 Os C1 133.02(5) 9_666 10_456 ?
C1 Os C1 113.12(5) 10_656 10_456 ?
C1 Os C1 91.47(5) 2_565 9_466 ?
C1 Os C1 123.44(2) . 9_466 ?
C1 Os C1 56.56(2) 9_566 9_466 ?
C1 Os C1 88.53(6) 10_556 9_466 ?
Sc1 Os C1 101.08(3) 1_565 9_466 ?
Sc1 Os C1 78.92(3) 1_455 9_466 ?
Sc1 Os C1 143.42(3) . 9_466 ?
Sc1 Os C1 36.58(3) 1_465 9_466 ?
Sc2 Os C1 81.08(3) 13_455 9_466 ?
Sc2 Os C1 143.77(3) 13 9_466 ?
Sc2 Os C1 98.92(3) 5 9_466 ?
Sc2 Os C1 36.23(3) 5_455 9_466 ?
Os Os C1 146.56(2) 1_655 9_466 ?
Os Os C1 33.44(2) 1_455 9_466 ?
C1 Os C1 121.58(3) 2 9_466 ?
C1 Os C1 81.56(3) 1_565 9_466 ?
C1 Os C1 58.42(3) 10_566 9_466 ?
C1 Os C1 98.44(3) 9_556 9_466 ?
C1 Os C1 66.88(5) 1_455 9_466 ?
C1 Os C1 135.28(5) 2_665 9_466 ?
C1 Os C1 46.98(5) 2_465 9_466 ?
C1 Os C1 180.0 1_655 9_466 ?
C1 Os C1 113.12(5) 9_666 9_466 ?
C1 Os C1 133.02(5) 10_656 9_466 ?
C1 Os C1 44.72(5) 10_456 9_466 ?
C1 Os Sc2 74.06(5) 2_565 . ?
C1 Os Sc2 13.27(5) . . ?
C1 Os Sc2 166.73(5) 9_566 . ?
C1 Os Sc2 105.94(5) 10_556 . ?
Sc1 Os Sc2 113.961(6) 1_565 . ?
Sc1 Os Sc2 66.037(6) 1_455 . ?
Sc1 Os Sc2 66.038(6) . . ?
Sc1 Os Sc2 113.961(6) 1_465 . ?
Sc2 Os Sc2 45.170(7) 13_455 . ?
Sc2 Os Sc2 45.170(7) 13 . ?
Sc2 Os Sc2 134.830(7) 5 . ?
Sc2 Os Sc2 134.830(7) 5_455 . ?
Os Os Sc2 90.0 1_655 . ?
Os Os Sc2 90.0 1_455 . ?
C1 Os Sc2 31.40(3) 2 . ?
C1 Os Sc2 92.18(3) 1_565 . ?
C1 Os Sc2 148.60(3) 10_566 . ?
C1 Os Sc2 87.82(3) 9_556 . ?
C1 Os Sc2 57.57(2) 1_455 . ?
C1 Os Sc2 81.29(3) 2_665 . ?
C1 Os Sc2 81.29(3) 2_465 . ?
C1 Os Sc2 57.57(2) 1_655 . ?
C1 Os Sc2 122.43(2) 9_666 . ?
C1 Os Sc2 98.71(3) 10_656 . ?
C1 Os Sc2 98.71(3) 10_456 . ?
C1 Os Sc2 122.43(2) 9_466 . ?
C1 Os Sc2 13.27(5) 2_565 1_565 ?
C1 Os Sc2 74.06(5) . 1_565 ?
C1 Os Sc2 105.94(5) 9_566 1_565 ?
C1 Os Sc2 166.73(5) 10_556 1_565 ?
Sc1 Os Sc2 66.037(6) 1_565 1_565 ?
Sc1 Os Sc2 113.961(6) 1_455 1_565 ?
Sc1 Os Sc2 113.962(6) . 1_565 ?
Sc1 Os Sc2 66.037(6) 1_465 1_565 ?
Sc2 Os Sc2 45.170(7) 13_455 1_565 ?
Sc2 Os Sc2 45.170(7) 13 1_565 ?
Sc2 Os Sc2 134.830(7) 5 1_565 ?
Sc2 Os Sc2 134.830(7) 5_455 1_565 ?
Os Os Sc2 90.0 1_655 1_565 ?
Os Os Sc2 90.0 1_455 1_565 ?
C1 Os Sc2 92.18(3) 2 1_565 ?
C1 Os Sc2 31.40(3) 1_565 1_565 ?
C1 Os Sc2 87.82(3) 10_566 1_565 ?
C1 Os Sc2 148.60(3) 9_556 1_565 ?
C1 Os Sc2 81.29(3) 1_455 1_565 ?
C1 Os Sc2 57.57(2) 2_665 1_565 ?
C1 Os Sc2 57.57(2) 2_465 1_565 ?
C1 Os Sc2 81.29(3) 1_655 1_565 ?
C1 Os Sc2 98.71(3) 9_666 1_565 ?
C1 Os Sc2 122.43(2) 10_656 1_565 ?
C1 Os Sc2 122.43(2) 10_456 1_565 ?
C1 Os Sc2 98.71(3) 9_466 1_565 ?
Sc2 Os Sc2 60.783(13) . 1_565 ?
C1 Os Sc2 105.94(5) 2_565 9_566 ?
C1 Os Sc2 166.73(5) . 9_566 ?
C1 Os Sc2 13.27(5) 9_566 9_566 ?
C1 Os Sc2 74.06(5) 10_556 9_566 ?
Sc1 Os Sc2 66.039(6) 1_565 9_566 ?
Sc1 Os Sc2 113.963(6) 1_455 9_566 ?
Sc1 Os Sc2 113.962(6) . 9_566 ?
Sc1 Os Sc2 66.039(6) 1_465 9_566 ?
Sc2 Os Sc2 134.830(7) 13_455 9_566 ?
Sc2 Os Sc2 134.830(7) 13 9_566 ?
Sc2 Os Sc2 45.170(7) 5 9_566 ?
Sc2 Os Sc2 45.170(6) 5_455 9_566 ?
Os Os Sc2 90.0 1_655 9_566 ?
Os Os Sc2 90.0 1_455 9_566 ?
C1 Os Sc2 148.60(3) 2 9_566 ?
C1 Os Sc2 87.82(3) 1_565 9_566 ?
C1 Os Sc2 31.40(3) 10_566 9_566 ?
C1 Os Sc2 92.18(3) 9_556 9_566 ?
C1 Os Sc2 122.43(2) 1_455 9_566 ?
C1 Os Sc2 98.71(3) 2_665 9_566 ?
C1 Os Sc2 98.71(3) 2_465 9_566 ?
C1 Os Sc2 122.43(2) 1_655 9_566 ?
C1 Os Sc2 57.57(2) 9_666 9_566 ?
C1 Os Sc2 81.29(3) 10_656 9_566 ?
C1 Os Sc2 81.29(3) 10_456 9_566 ?
C1 Os Sc2 57.57(2) 9_466 9_566 ?
Sc2 Os Sc2 180.0 . 9_566 ?
Sc2 Os Sc2 119.217(13) 1_565 9_566 ?
C1 Os Sc2 166.73(5) 2_565 9_556 ?
C1 Os Sc2 105.94(5) . 9_556 ?
C1 Os Sc2 74.06(5) 9_566 9_556 ?
C1 Os Sc2 13.27(5) 10_556 9_556 ?
Sc1 Os Sc2 113.963(6) 1_565 9_556 ?
Sc1 Os Sc2 66.039(6) 1_455 9_556 ?
Sc1 Os Sc2 66.038(6) . 9_556 ?
Sc1 Os Sc2 113.963(6) 1_465 9_556 ?
Sc2 Os Sc2 134.830(7) 13_455 9_556 ?
Sc2 Os Sc2 134.830(7) 13 9_556 ?
Sc2 Os Sc2 45.170(6) 5 9_556 ?
Sc2 Os Sc2 45.170(7) 5_455 9_556 ?
Os Os Sc2 90.0 1_655 9_556 ?
Os Os Sc2 90.0 1_455 9_556 ?
C1 Os Sc2 87.82(3) 2 9_556 ?
C1 Os Sc2 148.60(3) 1_565 9_556 ?
C1 Os Sc2 92.18(3) 10_566 9_556 ?
C1 Os Sc2 31.40(3) 9_556 9_556 ?
C1 Os Sc2 98.71(3) 1_455 9_556 ?
C1 Os Sc2 122.43(2) 2_665 9_556 ?
C1 Os Sc2 122.43(2) 2_465 9_556 ?
C1 Os Sc2 98.71(3) 1_655 9_556 ?
C1 Os Sc2 81.29(3) 9_666 9_556 ?
C1 Os Sc2 57.57(2) 10_656 9_556 ?
C1 Os Sc2 57.57(2) 10_456 9_556 ?
C1 Os Sc2 81.29(3) 9_466 9_556 ?
Sc2 Os Sc2 119.217(13) . 9_556 ?
Sc2 Os Sc2 180.0 1_565 9_556 ?
Sc2 Os Sc2 60.782(13) 9_566 9_556 ?
C1 C1 Os 133.67(5) 2 . ?
C1 C1 Sc2 72.04(5) 2 . ?
Os C1 Sc2 154.30(10) . . ?
C1 C1 Sc2 129.60(4) 2 13 ?
Os C1 Sc2 78.12(6) . 13 ?
Sc2 C1 Sc2 83.60(5) . 13 ?
C1 C1 Sc2 129.60(4) 2 13_455 ?
Os C1 Sc2 78.12(6) . 13_455 ?
Sc2 C1 Sc2 83.60(5) . 13_455 ?
Sc2 C1 Sc2 88.71(7) 13 13_455 ?
C1 C1 Sc1 72.56(5) 2 1_455 ?
Os C1 Sc1 74.35(5) . 1_455 ?
Sc2 C1 Sc1 122.31(6) . 1_455 ?
Sc2 C1 Sc1 152.47(9) 13 1_455 ?
Sc2 C1 Sc1 85.54(2) 13_455 1_455 ?
C1 C1 Sc1 72.56(5) 2 . ?
Os C1 Sc1 74.35(5) . . ?
Sc2 C1 Sc1 122.31(6) . . ?
Sc2 C1 Sc1 85.54(2) 13 . ?
Sc2 C1 Sc1 152.47(9) 13_455 . ?
Sc1 C1 Sc1 87.23(6) 1_455 . ?
C1 C1 C1 180.000(1) 2 2_565 ?
Os C1 C1 46.33(5) . 2_565 ?
Sc2 C1 C1 107.96(5) . 2_565 ?
Sc2 C1 C1 50.40(4) 13 2_565 ?
Sc2 C1 C1 50.40(4) 13_455 2_565 ?
Sc1 C1 C1 107.44(5) 1_455 2_565 ?
Sc1 C1 C1 107.44(5) . 2_565 ?
C1 C1 C1 90.0 2 10_556 ?
Os C1 C1 43.67(5) . 10_556 ?
Sc2 C1 C1 162.04(5) . 10_556 ?
Sc2 C1 C1 108.89(4) 13 10_556 ?
Sc2 C1 C1 108.89(4) 13_455 10_556 ?
Sc1 C1 C1 48.78(3) 1_455 10_556 ?
Sc1 C1 C1 48.78(3) . 10_556 ?
C1 C1 C1 90.000(1) 2_565 10_556 ?
C1 C1 C1 90.000(1) 2 1_655 ?
Os C1 C1 90.0 . 1_655 ?
Sc2 C1 C1 90.000(1) . 1_655 ?
Sc2 C1 C1 45.64(3) 13 1_655 ?
Sc2 C1 C1 134.36(3) 13_455 1_655 ?
Sc1 C1 C1 133.62(3) 1_455 1_655 ?
Sc1 C1 C1 46.38(3) . 1_655 ?
C1 C1 C1 90.0 2_565 1_655 ?
C1 C1 C1 90.000(1) 10_556 1_655 ?
C1 C1 C1 90.0 2 1_455 ?
Os C1 C1 90.0 . 1_455 ?
Sc2 C1 C1 90.0 . 1_455 ?
Sc2 C1 C1 134.36(3) 13 1_455 ?
Sc2 C1 C1 45.64(3) 13_455 1_455 ?
Sc1 C1 C1 46.38(3) 1_455 1_455 ?
Sc1 C1 C1 133.62(3) . 1_455 ?
C1 C1 C1 90.0 2_565 1_455 ?
C1 C1 C1 90.0 10_556 1_455 ?
C1 C1 C1 180.0 1_655 1_455 ?
C1 C1 Os 28.21(3) 2 1_545 ?
Os C1 Os 105.45(6) . 1_545 ?
Sc2 C1 Os 100.25(6) . 1_545 ?
Sc2 C1 Os 135.63(3) 13 1_545 ?
Sc2 C1 Os 135.63(3) 13_455 1_545 ?
Sc1 C1 Os 54.85(4) 1_455 1_545 ?
Sc1 C1 Os 54.85(4) . 1_545 ?
C1 C1 Os 151.79(3) 2_565 1_545 ?
C1 C1 Os 61.79(3) 10_556 1_545 ?
C1 C1 Os 90.0 1_655 1_545 ?
C1 C1 Os 90.0 1_455 1_545 ?
C1 C1 Sc2 31.75(2) 2 13_445 ?
Os C1 Sc2 138.34(5) . 13_445 ?
Sc2 C1 Sc2 61.80(4) . 13_445 ?
Sc2 C1 Sc2 143.54(7) 13 13_445 ?
Sc2 C1 Sc2 97.85(3) 13_455 13_445 ?
Sc1 C1 Sc2 63.99(4) 1_455 13_445 ?
Sc1 C1 Sc2 102.72(6) . 13_445 ?
C1 C1 Sc2 148.25(2) 2_565 13_445 ?
C1 C1 Sc2 102.78(3) 10_556 13_445 ?
C1 C1 Sc2 118.522(17) 1_655 13_445 ?
C1 C1 Sc2 61.478(17) 1_455 13_445 ?
Os C1 Sc2 49.85(3) 1_545 13_445 ?
C1 C1 Sc2 31.75(2) 2 13_545 ?
Os C1 Sc2 138.34(5) . 13_545 ?
Sc2 C1 Sc2 61.80(4) . 13_545 ?
Sc2 C1 Sc2 97.85(3) 13 13_545 ?
Sc2 C1 Sc2 143.54(7) 13_455 13_545 ?
Sc1 C1 Sc2 102.72(6) 1_455 13_545 ?
Sc1 C1 Sc2 63.99(4) . 13_545 ?
C1 C1 Sc2 148.25(2) 2_565 13_545 ?
C1 C1 Sc2 102.78(3) 10_556 13_545 ?
C1 C1 Sc2 61.478(16) 1_655 13_545 ?
C1 C1 Sc2 118.522(16) 1_455 13_545 ?
Os C1 Sc2 49.85(3) 1_545 13_545 ?
Sc2 C1 Sc2 57.04(3) 13_445 13_545 ?
C1 C1 C1 65.54(6) 2 9_556 ?
Os C1 C1 68.12(6) . 9_556 ?
Sc2 C1 C1 137.58(11) . 9_556 ?
Sc2 C1 C1 123.96(6) 13 9_556 ?
Sc2 C1 C1 123.96(6) 13_455 9_556 ?
Sc1 C1 C1 43.62(3) 1_455 9_556 ?
Sc1 C1 C1 43.62(3) . 9_556 ?
C1 C1 C1 114.46(6) 2_565 9_556 ?
C1 C1 C1 24.46(6) 10_556 9_556 ?
C1 C1 C1 90.0 1_655 9_556 ?
C1 C1 C1 90.0 1_455 9_556 ?
Os C1 C1 37.33(4) 1_545 9_556 ?
Sc2 C1 C1 81.33(6) 13_445 9_556 ?
Sc2 C1 C1 81.33(6) 13_545 9_556 ?
C1 C1 C1 103.03(6) 2 13_455 ?
Os C1 C1 117.43(9) . 13_455 ?
Sc2 C1 C1 42.19(4) . 13_455 ?
Sc2 C1 C1 84.88(7) 13 13_455 ?
Sc2 C1 C1 41.42(3) 13_455 13_455 ?
Sc1 C1 C1 107.647(15) 1_455 13_455 ?
Sc1 C1 C1 162.75(7) . 13_455 ?
C1 C1 C1 76.97(6) 2_565 13_455 ?
C1 C1 C1 148.43(4) 10_556 13_455 ?
C1 C1 C1 118.19(3) 1_655 13_455 ?
C1 C1 C1 61.81(3) 1_455 13_455 ?
Os C1 C1 126.98(8) 1_545 13_455 ?
Sc2 C1 C1 77.16(5) 13_445 13_455 ?
Sc2 C1 C1 103.23(7) 13_545 13_455 ?
C1 C1 C1 150.33(5) 9_556 13_455 ?
C1 C1 C1 103.03(6) 2 13 ?
Os C1 C1 117.43(9) . 13 ?
Sc2 C1 C1 42.19(4) . 13 ?
Sc2 C1 C1 41.42(3) 13 13 ?
Sc2 C1 C1 84.88(7) 13_455 13 ?
Sc1 C1 C1 162.74(7) 1_455 13 ?
Sc1 C1 C1 107.648(15) . 13 ?
C1 C1 C1 76.97(6) 2_565 13 ?
C1 C1 C1 148.43(4) 10_556 13 ?
C1 C1 C1 61.81(3) 1_655 13 ?
C1 C1 C1 118.19(3) 1_455 13 ?
Os C1 C1 126.98(8) 1_545 13 ?
Sc2 C1 C1 103.23(7) 13_445 13 ?
Sc2 C1 C1 77.16(5) 13_545 13 ?
C1 C1 C1 150.33(5) 9_556 13 ?
C1 C1 C1 56.39(6) 13_455 13 ?
C1 C1 C1 66.51(6) 2 2_455 ?
Os C1 C1 105.97(3) . 2_455 ?
Sc2 C1 C1 82.94(3) . 2_455 ?
Sc2 C1 C1 153.54(6) 13 2_455 ?
Sc2 C1 C1 67.22(2) 13_455 2_455 ?
Sc1 C1 C1 41.22(3) 1_455 2_455 ?
Sc1 C1 C1 120.88(7) . 2_455 ?
C1 C1 C1 113.49(6) 2_565 2_455 ?
C1 C1 C1 90.0 10_556 2_455 ?
C1 C1 C1 156.51(6) 1_655 2_455 ?
C1 C1 C1 23.49(6) 1_455 2_455 ?
Os C1 C1 69.44(5) 1_545 2_455 ?
Sc2 C1 C1 39.03(4) 13_445 2_455 ?
Sc2 C1 C1 95.69(7) 13_545 2_455 ?
C1 C1 C1 80.50(5) 9_556 2_455 ?
C1 C1 C1 69.91(2) 13_455 2_455 ?
C1 C1 C1 121.55(4) 13 2_455 ?
C1 C1 C1 66.51(6) 2 2_655 ?
Os C1 C1 105.97(3) . 2_655 ?
Sc2 C1 C1 82.94(3) . 2_655 ?
Sc2 C1 C1 67.22(2) 13 2_655 ?
Sc2 C1 C1 153.54(7) 13_455 2_655 ?
Sc1 C1 C1 120.88(7) 1_455 2_655 ?
Sc1 C1 C1 41.22(3) . 2_655 ?
C1 C1 C1 113.49(6) 2_565 2_655 ?
C1 C1 C1 90.0 10_556 2_655 ?
C1 C1 C1 23.49(6) 1_655 2_655 ?
C1 C1 C1 156.51(6) 1_455 2_655 ?
Os C1 C1 69.44(5) 1_545 2_655 ?
Sc2 C1 C1 95.69(7) 13_445 2_655 ?
Sc2 C1 C1 39.03(4) 13_545 2_655 ?
C1 C1 C1 80.50(5) 9_556 2_655 ?
C1 C1 C1 121.55(4) 13_455 2_655 ?
C1 C1 C1 69.91(2) 13 2_655 ?
C1 C1 C1 133.03(12) 2_455 2_655 ?
C1 C1 Os 112.36(3) 2 1_655 ?
Os C1 Os 56.56(2) . 1_655 ?
Sc2 C1 Os 119.77(3) . 1_655 ?
Sc2 C1 Os 45.82(2) 13 1_655 ?
Sc2 C1 Os 118.03(6) 13_455 1_655 ?
Sc1 C1 Os 115.28(6) 1_455 1_655 ?
Sc1 C1 Os 43.59(2) . 1_655 ?
C1 C1 Os 67.64(3) 2_565 1_655 ?
C1 C1 Os 66.51(2) 10_556 1_655 ?
C1 C1 Os 33.44(2) 1_655 1_655 ?
C1 C1 Os 146.56(2) 1_455 1_655 ?
Os C1 Os 98.44(3) 1_545 1_655 ?
Sc2 C1 Os 144.11(5) 13_445 1_655 ?
Sc2 C1 Os 90.756(17) 13_545 1_655 ?
C1 C1 Os 78.15(4) 9_556 1_655 ?
C1 C1 Os 130.40(7) 13_455 1_655 ?
C1 C1 Os 81.93(3) 13 1_655 ?
C1 C1 Os 156.49(2) 2_455 1_655 ?
C1 C1 Os 52.14(3) 2_655 1_655 ?
C1 C1 Os 112.36(3) 2 1_455 ?
Os C1 Os 56.56(2) . 1_455 ?
Sc2 C1 Os 119.77(3) . 1_455 ?
Sc2 C1 Os 118.03(6) 13 1_455 ?
Sc2 C1 Os 45.82(2) 13_455 1_455 ?
Sc1 C1 Os 43.59(2) 1_455 1_455 ?
Sc1 C1 Os 115.28(6) . 1_455 ?
C1 C1 Os 67.64(3) 2_565 1_455 ?
C1 C1 Os 66.51(2) 10_556 1_455 ?
C1 C1 Os 146.56(2) 1_655 1_455 ?
C1 C1 Os 33.44(2) 1_455 1_455 ?
Os C1 Os 98.44(3) 1_545 1_455 ?
Sc2 C1 Os 90.756(17) 13_445 1_455 ?
Sc2 C1 Os 144.11(5) 13_545 1_455 ?
C1 C1 Os 78.15(4) 9_556 1_455 ?
C1 C1 Os 81.93(3) 13_455 1_455 ?
C1 C1 Os 130.40(7) 13 1_455 ?
C1 C1 Os 52.14(3) 2_455 1_455 ?
C1 C1 Os 156.49(2) 2_655 1_455 ?
Os C1 Os 113.13(5) 1_655 1_455 ?
C1 C1 Sc2 79.77(3) 2 1_455 ?
Os C1 Sc2 121.26(3) . 1_455 ?
Sc2 C1 Sc2 54.84(2) . 1_455 ?
Sc2 C1 Sc2 120.49(6) 13 1_455 ?
Sc2 C1 Sc2 50.53(2) 13_455 1_455 ?
Sc1 C1 Sc2 75.16(2) 1_455 1_455 ?
Sc1 C1 Sc2 150.66(7) . 1_455 ?
C1 C1 Sc2 100.23(3) 2_565 1_455 ?
C1 C1 Sc2 123.22(2) 10_556 1_455 ?
C1 C1 Sc2 144.84(2) 1_655 1_455 ?
C1 C1 Sc2 35.16(2) 1_455 1_455 ?
Os C1 Sc2 95.88(4) 1_545 1_455 ?
Sc2 C1 Sc2 48.506(16) 13_445 1_455 ?
Sc2 C1 Sc2 96.79(4) 13_545 1_455 ?
C1 C1 Sc2 115.16(4) 9_556 1_455 ?
C1 C1 Sc2 35.61(2) 13_455 1_455 ?
C1 C1 Sc2 87.68(5) 13 1_455 ?
C1 C1 Sc2 34.86(2) 2_455 1_455 ?
C1 C1 Sc2 132.77(6) 2_655 1_455 ?
Os C1 Sc2 165.50(5) 1_655 1_455 ?
Os C1 Sc2 66.655(12) 1_455 1_455 ?
C1 C1 Sc2 79.77(3) 2 1_655 ?
Os C1 Sc2 121.26(3) . 1_655 ?
Sc2 C1 Sc2 54.84(2) . 1_655 ?
Sc2 C1 Sc2 50.53(2) 13 1_655 ?
Sc2 C1 Sc2 120.49(6) 13_455 1_655 ?
Sc1 C1 Sc2 150.66(7) 1_455 1_655 ?
Sc1 C1 Sc2 75.16(2) . 1_655 ?
C1 C1 Sc2 100.23(3) 2_565 1_655 ?
C1 C1 Sc2 123.22(2) 10_556 1_655 ?
C1 C1 Sc2 35.16(2) 1_655 1_655 ?
C1 C1 Sc2 144.84(2) 1_455 1_655 ?
Os C1 Sc2 95.88(4) 1_545 1_655 ?
Sc2 C1 Sc2 96.79(4) 13_445 1_655 ?
Sc2 C1 Sc2 48.506(17) 13_545 1_655 ?
C1 C1 Sc2 115.16(4) 9_556 1_655 ?
C1 C1 Sc2 87.68(5) 13_455 1_655 ?
C1 C1 Sc2 35.61(2) 13 1_655 ?
C1 C1 Sc2 132.77(6) 2_455 1_655 ?
C1 C1 Sc2 34.86(2) 2_655 1_655 ?
Os C1 Sc2 66.655(12) 1_655 1_655 ?
Os C1 Sc2 165.50(5) 1_455 1_655 ?
Sc2 C1 Sc2 109.67(4) 1_455 1_655 ?
C1 C1 C1 56.86(2) 2 14_445 ?
Os C1 C1 155.119(11) . 14_445 ?
Sc2 C1 C1 30.10(4) . 14_445 ?
Sc2 C1 C1 113.28(8) 13 14_445 ?
Sc2 C1 C1 80.07(5) 13_455 14_445 ?
Sc1 C1 C1 92.21(3) 1_455 14_445 ?
Sc1 C1 C1 126.79(4) . 14_445 ?
C1 C1 C1 123.14(2) 2_565 14_445 ?
C1 C1 C1 137.08(3) 10_556 14_445 ?
C1 C1 C1 113.958(17) 1_655 14_445 ?
C1 C1 C1 66.042(17) 1_455 14_445 ?
Os C1 C1 82.207(18) 1_545 14_445 ?
Sc2 C1 C1 34.844(13) 13_445 14_445 ?
Sc2 C1 C1 64.347(19) 13_545 14_445 ?
C1 C1 C1 116.12(6) 9_556 14_445 ?
C1 C1 C1 46.17(7) 13_455 14_445 ?
C1 C1 C1 72.01(7) 13 14_445 ?
C1 C1 C1 53.82(4) 2_455 14_445 ?
C1 C1 C1 98.89(4) 2_655 14_445 ?
Os C1 C1 147.01(4) 1_655 14_445 ?
Os C1 C1 99.266(17) 1_455 14_445 ?
Sc2 C1 C1 33.88(2) 1_455 14_445 ?
Sc2 C1 C1 80.43(4) 1_655 14_445 ?
C1 C1 C1 56.86(2) 2 14_545 ?
Os C1 C1 155.119(10) . 14_545 ?
Sc2 C1 C1 30.10(4) . 14_545 ?
Sc2 C1 C1 80.07(5) 13 14_545 ?
Sc2 C1 C1 113.28(8) 13_455 14_545 ?
Sc1 C1 C1 126.79(4) 1_455 14_545 ?
Sc1 C1 C1 92.21(3) . 14_545 ?
C1 C1 C1 123.14(2) 2_565 14_545 ?
C1 C1 C1 137.08(3) 10_556 14_545 ?
C1 C1 C1 66.042(17) 1_655 14_545 ?
C1 C1 C1 113.958(17) 1_455 14_545 ?
Os C1 C1 82.207(18) 1_545 14_545 ?
Sc2 C1 C1 64.347(19) 13_445 14_545 ?
Sc2 C1 C1 34.844(13) 13_545 14_545 ?
C1 C1 C1 116.12(6) 9_556 14_545 ?
C1 C1 C1 72.01(7) 13_455 14_545 ?
C1 C1 C1 46.17(7) 13 14_545 ?
C1 C1 C1 98.89(4) 2_455 14_545 ?
C1 C1 C1 53.82(4) 2_655 14_545 ?
Os C1 C1 99.266(17) 1_655 14_545 ?
Os C1 C1 147.01(4) 1_455 14_545 ?
Sc2 C1 C1 80.43(4) 1_455 14_545 ?
Sc2 C1 C1 33.88(2) 1_655 14_545 ?
C1 C1 C1 47.92(3) 14_445 14_545 ?
C1 C1 C1 123.14(2) 2 14_455 ?
Os C1 C1 98.76(4) . 14_455 ?
Sc2 C1 C1 58.13(6) . 14_455 ?
Sc2 C1 C1 72.44(4) 13 14_455 ?
Sc2 C1 C1 29.599(13) 13_455 14_455 ?
Sc1 C1 C1 111.49(2) 1_455 14_455 ?
Sc1 C1 C1 157.90(4) . 14_455 ?
C1 C1 C1 56.86(2) 2_565 14_455 ?
C1 C1 C1 137.08(3) 10_556 14_455 ?
C1 C1 C1 113.958(17) 1_655 14_455 ?
C1 C1 C1 66.042(17) 1_455 14_455 ?
Os C1 C1 145.89(3) 1_545 14_455 ?
Sc2 C1 C1 96.26(4) 13_445 14_455 ?
Sc2 C1 C1 119.79(6) 13_545 14_455 ?
C1 C1 C1 153.24(5) 9_556 14_455 ?
C1 C1 C1 20.11(6) 13_455 14_455 ?
C1 C1 C1 56.27(6) 13 14_455 ?
C1 C1 C1 81.11(4) 2_455 14_455 ?
C1 C1 C1 126.18(4) 2_655 14_455 ?
Os C1 C1 115.01(3) 1_655 14_455 ?
Os C1 C1 75.228(18) 1_455 14_455 ?
Sc2 C1 C1 50.50(3) 1_455 14_455 ?
Sc2 C1 C1 91.60(5) 1_655 14_455 ?
C1 C1 C1 66.28(5) 14_445 14_455 ?
C1 C1 C1 85.84(7) 14_545 14_455 ?
C1 C1 C1 123.14(2) 2 14 ?
Os C1 C1 98.76(4) . 14 ?
Sc2 C1 C1 58.13(6) . 14 ?
Sc2 C1 C1 29.599(13) 13 14 ?
Sc2 C1 C1 72.44(4) 13_455 14 ?
Sc1 C1 C1 157.90(4) 1_455 14 ?
Sc1 C1 C1 111.49(2) . 14 ?
C1 C1 C1 56.86(2) 2_565 14 ?
C1 C1 C1 137.08(3) 10_556 14 ?
C1 C1 C1 66.042(17) 1_655 14 ?
C1 C1 C1 113.958(17) 1_455 14 ?
Os C1 C1 145.89(3) 1_545 14 ?
Sc2 C1 C1 119.79(6) 13_445 14 ?
Sc2 C1 C1 96.26(4) 13_545 14 ?
C1 C1 C1 153.24(5) 9_556 14 ?
C1 C1 C1 56.27(6) 13_455 14 ?
C1 C1 C1 20.11(6) 13 14 ?
C1 C1 C1 126.18(4) 2_455 14 ?
C1 C1 C1 81.11(4) 2_655 14 ?
Os C1 C1 75.228(18) 1_655 14 ?
Os C1 C1 115.01(3) 1_455 14 ?
Sc2 C1 C1 91.60(5) 1_455 14 ?
Sc2 C1 C1 50.50(3) 1_655 14 ?
C1 C1 C1 85.84(7) 14_445 14 ?
C1 C1 C1 66.28(5) 14_545 14 ?
C1 C1 C1 47.92(3) 14_455 14 ?
C1 C1 Sc2 149.31(3) 2 1_565 ?
Os C1 Sc2 77.02(5) . 1_565 ?
Sc2 C1 Sc2 77.27(5) . 1_565 ?
Sc2 C1 Sc2 44.48(3) 13 1_565 ?
Sc2 C1 Sc2 44.48(3) 13_455 1_565 ?
Sc1 C1 Sc2 126.45(5) 1_455 1_565 ?
Sc1 C1 Sc2 126.45(5) . 1_565 ?
C1 C1 Sc2 30.69(3) 2_565 1_565 ?
C1 C1 Sc2 120.69(3) 10_556 1_565 ?
C1 C1 Sc2 90.000(1) 1_655 1_565 ?
C1 C1 Sc2 90.0 1_455 1_565 ?
Os C1 Sc2 177.52(6) 1_545 1_565 ?
Sc2 C1 Sc2 128.20(4) 13_445 1_565 ?
Sc2 C1 Sc2 128.20(4) 13_545 1_565 ?
C1 C1 Sc2 145.15(9) 9_556 1_565 ?
C1 C1 Sc2 51.04(5) 13_455 1_565 ?
C1 C1 Sc2 51.04(5) 13 1_565 ?
C1 C1 Sc2 110.04(5) 2_455 1_565 ?
C1 C1 Sc2 110.04(5) 2_655 1_565 ?
Os C1 Sc2 82.89(3) 1_655 1_565 ?
Os C1 Sc2 82.89(3) 1_455 1_565 ?
Sc2 C1 Sc2 82.71(3) 1_455 1_565 ?
Sc2 C1 Sc2 82.71(3) 1_655 1_565 ?
C1 C1 Sc2 95.53(5) 14_445 1_565 ?
C1 C1 Sc2 95.53(5) 14_545 1_565 ?
C1 C1 Sc2 32.448(10) 14_455 1_565 ?
C1 C1 Sc2 32.448(10) 14 1_565 ?
C1 C1 C1 133.67(5) 2 9_566 ?
Os C1 C1 0.0 . 9_566 ?
Sc2 C1 C1 154.30(10) . 9_566 ?
Sc2 C1 C1 78.12(6) 13 9_566 ?
Sc2 C1 C1 78.12(6) 13_455 9_566 ?
Sc1 C1 C1 74.35(5) 1_455 9_566 ?
Sc1 C1 C1 74.35(5) . 9_566 ?
C1 C1 C1 46.34(5) 2_565 9_566 ?
C1 C1 C1 43.66(5) 10_556 9_566 ?
C1 C1 C1 90.0 1_655 9_566 ?
C1 C1 C1 90.0 1_455 9_566 ?
Os C1 C1 105.45(6) 1_545 9_566 ?
Sc2 C1 C1 138.34(5) 13_445 9_566 ?
Sc2 C1 C1 138.34(5) 13_545 9_566 ?
C1 C1 C1 68.12(6) 9_556 9_566 ?
C1 C1 C1 117.43(9) 13_455 9_566 ?
C1 C1 C1 117.43(9) 13 9_566 ?
C1 C1 C1 105.97(3) 2_455 9_566 ?
C1 C1 C1 105.97(3) 2_655 9_566 ?
Os C1 C1 56.56(2) 1_655 9_566 ?
Os C1 C1 56.56(2) 1_455 9_566 ?
Sc2 C1 C1 121.26(3) 1_455 9_566 ?
Sc2 C1 C1 121.26(3) 1_655 9_566 ?
C1 C1 C1 155.119(11) 14_445 9_566 ?
C1 C1 C1 155.119(11) 14_545 9_566 ?
C1 C1 C1 98.76(4) 14_455 9_566 ?
C1 C1 C1 98.76(4) 14 9_566 ?
Sc2 C1 C1 77.02(5) 1_565 9_566 ?
C1 C1 Sc1 148.52(2) 2 1_565 ?
Os C1 Sc1 31.81(3) . 1_565 ?
Sc2 C1 Sc1 127.31(6) . 1_565 ?
Sc2 C1 Sc1 46.30(4) 13 1_565 ?
Sc2 C1 Sc1 80.63(5) 13_455 1_565 ?
Sc1 C1 Sc1 106.16(6) 1_455 1_565 ?
Sc1 C1 Sc1 75.96(4) . 1_565 ?
C1 C1 Sc1 31.48(2) 2_565 1_565 ?
C1 C1 Sc1 68.85(2) 10_556 1_565 ?
C1 C1 Sc1 67.812(10) 1_655 1_565 ?
C1 C1 Sc1 112.188(10) 1_455 1_565 ?
Os C1 Sc1 125.52(4) 1_545 1_565 ?
Sc2 C1 Sc1 170.15(4) 13_445 1_565 ?
Sc2 C1 Sc1 128.654(13) 13_545 1_565 ?
C1 C1 Sc1 91.41(6) 9_556 1_565 ?
C1 C1 Sc1 107.07(8) 13_455 1_565 ?
C1 C1 Sc1 86.37(6) 13 1_565 ?
C1 C1 Sc1 133.33(6) 2_455 1_565 ?
C1 C1 Sc1 89.63(4) 2_655 1_565 ?
Os C1 Sc1 38.428(15) 1_655 1_565 ?
Os C1 Sc1 81.19(3) 1_455 1_565 ?
Sc2 C1 Sc1 131.13(4) 1_455 1_565 ?
Sc2 C1 Sc1 92.31(2) 1_655 1_565 ?
C1 C1 Sc1 152.10(5) 14_445 1_565 ?
C1 C1 Sc1 125.24(2) 14_545 1_565 ?
C1 C1 Sc1 87.209(16) 14_455 1_565 ?
C1 C1 Sc1 69.183(17) 14 1_565 ?
Sc2 C1 Sc1 56.69(3) 1_565 1_565 ?
C1 C1 Sc1 31.81(3) 9_566 1_565 ?

loop_
_geom_bond_atom_site_label_1
_geom_bond_atom_site_label_2
_geom_bond_distance
_geom_bond_site_symmetry_2
_geom_bond_publ_flag
Sc1 C1 2.4116(13) . ?
Sc1 C1 2.4116(13) 2 ?
Sc1 C1 2.4116(13) 2_655 ?
Sc1 C1 2.4116(13) 1_655 ?
Sc1 C1 2.4116(13) 10_656 ?
Sc1 C1 2.4116(13) 9_656 ?
Sc1 C1 2.4116(13) 10_556 ?
Sc1 C1 2.4116(13) 9_556 ?
Sc1 Os 2.7899(3) 1_655 ?
Sc1 Os 2.7899(3) 1_545 ?
Sc1 Os 2.7899(3) . ?
Sc1 Os 2.7899(3) 1_645 ?
Sc1 Sc2 3.2534(5) 13_545 ?
Sc1 Sc2 3.2534(5) 13 ?
Sc1 Sc2 3.2534(5) 5 ?
Sc1 Sc2 3.2534(5) 5_545 ?
Sc1 Sc1 3.3271(5) 1_455 ?
Sc1 Sc1 3.3271(5) 1_655 ?
Sc1 Sc2 4.1654(7) . ?
Sc1 Sc2 4.1654(7) 1_655 ?
Sc1 Sc2 4.1654(7) 9_656 ?
Sc1 Sc2 4.1654(7) 9_556 ?
Sc1 C1 4.4051(19) 1_545 ?
Sc1 C1 4.4051(19) 2_665 ?
Sc1 C1 4.4051(19) 1_645 ?
Sc1 C1 4.4051(19) 2_565 ?
Sc1 C1 4.4051(19) 9_666 ?
Sc1 C1 4.4051(19) 10_546 ?
Sc1 C1 4.4051(19) 9_566 ?
Sc1 C1 4.4051(19) 10_646 ?
Sc2 C1 2.3438(19) 2 ?
Sc2 C1 2.3438(19) . ?
Sc2 C1 2.3795(14) 14_445 ?
Sc2 C1 2.3795(14) 13 ?
Sc2 C1 2.3795(14) 13_455 ?
Sc2 C1 2.3795(14) 14_545 ?
Sc2 Os 2.8872(5) 5_444 ?
Sc2 Os 2.8872(5) 5_544 ?
Sc2 Sc2 3.1484(5) 13 ?
Sc2 Sc2 3.1484(5) 13_445 ?
Sc2 Sc2 3.1484(5) 13_455 ?
Sc2 Sc2 3.1484(5) 13_545 ?
Sc2 Sc1 3.2534(5) 5_444 ?
Sc2 Sc1 3.2534(5) 5_454 ?
Sc2 Sc2 3.3271(5) 1_655 ?
Sc2 Sc2 3.3271(5) 1_455 ?
Sc2 C1 3.4839(18) 13_445 ?
Sc2 C1 3.4839(18) 14 ?
Sc2 C1 3.4839(18) 13_545 ?
Sc2 C1 3.4839(18) 14_455 ?
Sc2 C1 4.0698(12) 1_655 ?
Sc2 C1 4.0698(12) 2_655 ?
Sc2 C1 4.0698(12) 2_455 ?
Sc2 C1 4.0698(12) 1_455 ?
Sc2 Sc1 4.1654(7) 1_455 ?
Sc2 C1 4.368(2) 2_565 ?
Sc2 C1 4.368(2) 1_545 ?
Sc2 Os 4.4271(7) 1_545 ?
Sc2 Os 4.4271(7) . ?
Os C1 2.1970(19) 2_565 ?
Os C1 2.1970(19) . ?
Os C1 2.1970(19) 9_566 ?
Os C1 2.1970(19) 10_556 ?
Os Sc1 2.7899(3) 1_565 ?
Os Sc1 2.7899(3) 1_455 ?
Os Sc1 2.7899(3) 1_465 ?
Os Sc2 2.8871(5) 13_455 ?
Os Sc2 2.8871(5) 13 ?
Os Sc2 2.8871(5) 5 ?
Os Sc2 2.8871(5) 5_455 ?
Os Os 3.3271(5) 1_655 ?
Os Os 3.3271(5) 1_455 ?
Os C1 3.362(2) 2 ?
Os C1 3.362(2) 1_565 ?
Os C1 3.362(2) 10_566 ?
Os C1 3.362(2) 9_556 ?
Os C1 3.9870(11) 1_455 ?
Os C1 3.9870(11) 2_665 ?
Os C1 3.9870(11) 2_465 ?
Os C1 3.9870(11) 1_655 ?
Os C1 3.9870(11) 9_666 ?
Os C1 3.9870(11) 10_656 ?
Os C1 3.9870(11) 10_456 ?
Os C1 3.9870(11) 9_466 ?
Os Sc2 4.4271(7) 1_565 ?
Os Sc2 4.4271(7) 9_566 ?
Os Sc2 4.4271(7) 9_556 ?
C1 C1 1.446(4) 2 ?
C1 Sc2 2.3795(14) 13 ?
C1 Sc2 2.3795(14) 13_455 ?
C1 Sc1 2.4115(13) 1_455 ?
C1 C1 3.034(4) 2_565 ?
C1 C1 3.179(4) 10_556 ?
C1 C1 3.3271(5) 1_655 ?
C1 C1 3.3271(5) 1_455 ?
C1 Os 3.362(2) 1_545 ?
C1 Sc2 3.4839(18) 13_445 ?
C1 Sc2 3.4839(18) 13_545 ?
C1 C1 3.492(4) 9_556 ?
C1 C1 3.521(3) 13_455 ?
C1 C1 3.521(3) 13 ?
C1 C1 3.6276(17) 2_455 ?
C1 C1 3.6276(17) 2_655 ?
C1 Os 3.9870(11) 1_655 ?
C1 Os 3.9870(11) 1_455 ?
C1 Sc2 4.0698(12) 1_455 ?
C1 Sc2 4.0698(12) 1_655 ?
C1 C1 4.097(3) 14_445 ?
C1 C1 4.097(3) 14_545 ?
C1 C1 4.097(3) 14_455 ?
C1 C1 4.097(3) 14 ?
C1 Sc2 4.368(2) 1_565 ?
C1 C1 4.394(4) 9_566 ?
C1 Sc1 4.4051(19) 1_565 ?
